data_1575983
loop_
_publ_author_name
'Shiels, Dominic'
'Pittalis, Michele'
'Gunarathna, Nadeeshan'
'Berlfein, Adriana C.'
'Brennessel, William W.'
'Ruggiero, Michael T.'
'Matson, Ellen M.'

_publ_section_title
;
 Isolation of Ce(iv) centered polyoxoalkoxide sandwich-type complexes
 allows comparison of metal-oxygen bond covalency.
;
_journal_issue 46
_journal_name_full 'Chemical science'
_journal_page_first 21917
_journal_page_last 21931
_journal_paper_doi 10.1039/d5sc06415e
_journal_volume 16
_journal_year 2025
_chemical_formula_moiety 'C8 H24 Ce Mo2 N2 O36 W8, 3(C16 H36 N), 3(C H4 O)'
_chemical_formula_sum 'C59 H144 Ce Mo2 N5 O39 W8'
_chemical_formula_weight 3350.58
_space_group_crystal_system triclinic
_space_group_IT_number 2
_space_group_name_Hall '-P 1'
_space_group_name_H-M_alt 'P -1'
_atom_sites_solution_hydrogens mixed
_atom_sites_solution_primary dual
_atom_sites_solution_secondary difmap
_audit_creation_date 2025-05-16
_audit_creation_method
;
Olex2 1.5-ac6-020
(compiled 2024.02.14 svn.r2f8d729c for Rigaku Oxford Diffraction, GUI svn.r6966)
;
_audit_update_record
;
2025-08-21 deposited with the CCDC.	2025-10-10 downloaded from the CCDC.
;
_cell_angle_alpha 77.0060(6)
_cell_angle_beta 89.2214(5)
_cell_angle_gamma 75.4995(5)
_cell_formula_units_Z 2
_cell_length_a 13.11989(7)
_cell_length_b 14.37437(10)
_cell_length_c 25.9380(2)
_cell_measurement_reflns_used 100625
_cell_measurement_temperature 100.01(10)
_cell_measurement_theta_max 79.9810
_cell_measurement_theta_min 3.2630
_cell_volume 4609.83(6)
_computing_cell_refinement 'CrysAlisPro 1.171.43.136a (Rigaku OD, 2024)'
_computing_data_collection 'CrysAlisPro system (CCD 43.136a 64-bit (release 23-08-2024))'
_computing_data_reduction 'CrysAlisPro 1.171.43.136a (Rigaku OD, 2024)'
_computing_molecular_graphics 'Olex2 1.5-ac6-020 (Dolomanov et al., 2009)'
_computing_publication_material 'Olex2 1.5-ac6-020 (Dolomanov et al., 2009)'
_computing_structure_refinement 'SHELXL 2019/3 (Sheldrick, 2015b)'
_computing_structure_solution 'SHELXT 2018/2 (Sheldrick, 2015a)'
_diffrn_ambient_environment N~2~
_diffrn_ambient_temperature 100.01(10)
_diffrn_detector 'Hybrid Pixel Array Detector'
_diffrn_detector_area_resol_mean 10.0000
_diffrn_detector_type HyPix
_diffrn_measured_fraction_theta_full 0.997
_diffrn_measured_fraction_theta_max 0.981
_diffrn_measurement_details
;
List of Runs (angles in degrees, time in seconds):

  # Type    Start    End  Width  t~exp~   \w     \q     \k     \f   Frames
#--------------------------------------------------------------------------
  1  \w    -35.00  26.00   0.50    0.14    --  -47.28  38.00 -37.00  122
  2  \w   -120.00 -35.00   0.50    0.14    --  -47.28 -38.00 166.00  170
  3  \w     35.00 120.00   0.50    0.14    --   47.28  38.00 -37.00  170
  4  \w     35.00 120.00   0.50    0.14    --   47.28  38.00 -37.00  170
  5  \w    101.00 178.00   0.50    0.55    --  113.25  38.00 -37.00  154
  6  \w    101.00 178.00   0.50    0.55    --  113.25  38.00 -37.00  154
  7  \w    -14.00  28.00   0.50    0.14    --  -47.28  19.00 -30.00   84
  8  \w   -119.00 -25.00   0.50    0.14    --  -47.28 -77.00   0.00  188
  9  \w    -14.00  28.00   0.50    0.14    --  -47.28  19.00-120.00   84
 10  \w    -86.00 -13.00   0.50    0.14    --  -47.28 125.00-180.00  146
 11  \w     34.00  93.00   0.50    0.14    --   47.28-125.00  30.00  118
 12  \w    -26.00  47.00   0.50    0.14    --   47.28 -38.00 166.00  146
 13  \w    -27.00  26.00   0.50    0.14    --   47.28 -19.00-150.00  106
 14  \w     34.00  93.00   0.50    0.14    --   47.28-125.00-150.00  118
 15  \w    -85.00 -22.00   0.50    0.55    --  -91.75 125.00  30.00  126
 16  \w    -67.00 -19.00   0.50    0.55    --  -91.75  61.00 150.00   96
 17  \w    -69.00 -20.00   0.50    0.55    --  -91.75   0.00-180.00   98
 18  \w   -165.00 -78.00   0.50    0.55    --  -91.75 -38.00 166.00  174
 19  \w     42.00 106.00   0.50    0.55    --  113.25 -94.00-120.00  128
 20  \w     42.00  79.00   0.50    0.55    --  113.25 -61.00  60.00   74
 21  \w     42.00  79.00   0.50    0.55    --  113.25 -61.00-180.00   74
 22  \w     42.00  79.00   0.50    0.55    --  113.25 -61.00-120.00   74
 23  \w    101.00 178.00   0.50    0.55    --  113.25  45.00-150.00  154
 24  \w     42.00 106.00   0.50    0.55    --  113.25 -94.00  60.00  128
 25  \w     42.00  79.00   0.50    0.55    --  113.25 -61.00  90.00   74
 26  \w     42.00 106.00   0.50    0.55    --  113.25 -94.00 120.00  128
 27  \w     42.00  79.00   0.50    0.55    --  113.25 -61.00  30.00   74
 28  \w     41.00 111.00   0.50    0.55    --  113.25   0.00-120.00  140
 29  \w     41.00 111.00   0.50    0.55    --  113.25   0.00-120.00  140
 30  \w     44.00 111.00   0.50    0.55    --  113.25-125.00 -30.00  134
 31  \w     42.00 106.00   0.50    0.55    --  113.25 -94.00  30.00  128
 32  \w    101.00 178.00   0.50    0.55    --  113.25  30.00 -90.00  154
 33  \w    101.00 178.00   0.50    0.55    --  113.25  30.00-150.00  154
 34  \w     42.00 106.00   0.50    0.55    --  113.25 -94.00   0.00  128
 35  \w     42.00  79.00   0.50    0.55    --  113.25 -61.00 -60.00   74
 36  \w     42.00  79.00   0.50    0.55    --  113.25 -61.00 -30.00   74
 37  \w     42.00 106.00   0.50    0.55    --  113.25 -94.00-150.00  128
 38  \w     42.00 106.00   0.50    0.55    --  113.25 -94.00 -60.00  128
 39  \w     42.00  79.00   0.50    0.55    --  113.25 -61.00 120.00   74
 40  \w     44.00 111.00   0.50    0.55    --  113.25-125.00-150.00  134
 41  \w     97.00 178.00   0.50    0.55    --  113.25  61.00 120.00  162
 42  \w     42.00 106.00   0.50    0.55    --  113.25 -94.00  90.00  128
 43  \w    101.00 178.00   0.50    0.55    --  113.25  45.00   0.00  154
 44  \w     42.00  79.00   0.50    0.55    --  113.25 -61.00   0.00   74
 45  \w     42.00 106.00   0.50    0.55    --  113.25 -94.00-180.00  128
 46  \w     97.00 178.00   0.50    0.55    --  113.25  61.00-120.00  162
 47  \w    101.00 178.00   0.50    0.55    --  113.25  30.00  90.00  154
 48  \w     42.00 106.00   0.50    0.55    --  113.25 -94.00 150.00  128
 49  \w     42.00 106.00   0.50    0.55    --  113.25 -94.00-120.00  128
 50  \w     42.00 106.00   0.50    0.55    --  113.25 -94.00 -30.00  128
 51  \w    101.00 178.00   0.50    0.55    --  113.25  45.00  30.00  154
 52  \w    101.00 178.00   0.50    0.55    --  113.25  45.00-150.00  154
 53  \w    100.00 178.00   0.50    0.55    --  113.25  15.00  60.00  156
 54  \w     42.00 106.00   0.50    0.55    --  113.25 -94.00 -90.00  128
 55  \w   -119.00 -25.00   0.50    0.14    --  -47.28 -77.00 120.00  188
 56  \w   -119.00 -25.00   0.50    0.14    --  -47.28 -77.00 -90.00  188
 57  \w   -119.00 -25.00   0.50    0.14    --  -47.28 -77.00-150.00  188
 58  \w   -119.00 -25.00   0.50    0.14    --  -47.28 -77.00 -30.00  188
 59  \w   -119.00 -32.00   0.50    0.14    --  -47.28 -57.00 150.00  174
 60  \w   -119.00 -32.00   0.50    0.14    --  -47.28 -57.00  30.00  174
 61  \w     25.00 120.00   0.50    0.14    --   47.28  77.00  90.00  190
 62  \w     25.00 120.00   0.50    0.14    --   47.28  77.00-150.00  190
 63  \w     25.00 120.00   0.50    0.14    --   47.28  77.00  30.00  190
 64  \w     34.00  93.00   0.50    0.14    --   47.28-125.00 120.00  118
 65  \w     35.00 120.00   0.50    0.14    --   47.28  38.00-180.00  170
 66  \w   -163.00 -69.00   0.50    0.55    --  -91.75 -77.00 -90.00  188
 67  \w   -163.00 -70.00   0.50    0.55    --  -91.75 -75.00 -37.30  186
 68  \w   -163.00 -69.00   0.50    0.55    --  -91.75 -77.00  60.00  188
 69  \w   -163.00 -70.00   0.50    0.55    --  -91.75 -74.00 137.84  186
 70  \w   -163.00 -69.00   0.50    0.55    --  -91.75 -77.00  11.99  188
;
_diffrn_measurement_device 'four-circle diffractometer'
_diffrn_measurement_device_type 'XtaLAB Synergy, Dualflex, HyPix'
_diffrn_measurement_method '\w scans'
_diffrn_orient_matrix_type 'CrysAlisPro convention (1999,Acta A55,543-557)'
_diffrn_orient_matrix_UB_11 -0.1139046000
_diffrn_orient_matrix_UB_12 -0.0047403000
_diffrn_orient_matrix_UB_13 0.0126592000
_diffrn_orient_matrix_UB_21 0.0397705000
_diffrn_orient_matrix_UB_22 -0.1105930000
_diffrn_orient_matrix_UB_23 0.0264124000
_diffrn_orient_matrix_UB_31 0.0135800000
_diffrn_orient_matrix_UB_32 0.0260386000
_diffrn_orient_matrix_UB_33 0.0535280000
_diffrn_radiation_monochromator mirror
_diffrn_radiation_probe x-ray
_diffrn_radiation_type 'Cu K\a'
_diffrn_radiation_wavelength 1.54184
_diffrn_reflns_av_R_equivalents 0.0439
_diffrn_reflns_av_unetI/netI 0.0214
_diffrn_reflns_Laue_measured_fraction_full 0.997
_diffrn_reflns_Laue_measured_fraction_max 0.981
_diffrn_reflns_limit_h_max 16
_diffrn_reflns_limit_h_min -16
_diffrn_reflns_limit_k_max 18
_diffrn_reflns_limit_k_min -18
_diffrn_reflns_limit_l_max 33
_diffrn_reflns_limit_l_min -29
_diffrn_reflns_number 153233
_diffrn_reflns_point_group_measured_fraction_full 0.997
_diffrn_reflns_point_group_measured_fraction_max 0.981
_diffrn_reflns_theta_full 74.504
_diffrn_reflns_theta_max 80.330
_diffrn_reflns_theta_min 3.262
_diffrn_source 'micro-focus sealed X-ray tube'
_diffrn_source_type 'PhotonJet (Cu) X-ray Source'
_exptl_absorpt_coefficient_mu 24.444
_exptl_absorpt_correction_T_max 1.00000
_exptl_absorpt_correction_T_min 0.29542
_exptl_absorpt_correction_type multi-scan
_exptl_absorpt_process_details
;
CrysAlisPro 1.171.43.136a (Rigaku Oxford Diffraction, 2024)
Empirical absorption correction using spherical harmonics,
implemented in SCALE3 ABSPACK scaling algorithm.
;
_exptl_crystal_colour violet
_exptl_crystal_colour_primary violet
_exptl_crystal_density_diffrn 2.414
_exptl_crystal_description block
_exptl_crystal_F_000 3158
_exptl_crystal_size_max 0.137
_exptl_crystal_size_mid 0.077
_exptl_crystal_size_min 0.027
_refine_diff_density_max 1.665
_refine_diff_density_min -1.759
_refine_diff_density_rms 0.139
_refine_ls_extinction_method none
_refine_ls_goodness_of_fit_ref 1.108
_refine_ls_hydrogen_treatment mixed
_refine_ls_matrix_type full
_refine_ls_number_parameters 1211
_refine_ls_number_reflns 19810
_refine_ls_number_restraints 360
_refine_ls_restrained_S_all 1.105
_refine_ls_R_factor_all 0.0298
_refine_ls_R_factor_gt 0.0287
_refine_ls_shift/su_max 0.003
_refine_ls_shift/su_mean 0.000
_refine_ls_structure_factor_coef Fsqd
_refine_ls_weighting_details 'w=1/[\s^2^(Fo^2^)+(0.0166P)^2^+29.5327P] where P=(Fo^2^+2Fc^2^)/3'
_refine_ls_weighting_scheme calc
_refine_ls_wR_factor_gt 0.0627
_refine_ls_wR_factor_ref 0.0632
_reflns_Friedel_coverage 0.000
_reflns_number_gt 19202
_reflns_number_total 19810
_reflns_threshold_expression 'I > 2\s(I)'
_cod_data_source_file d5sc06415e3.cif
_cod_data_source_block matds33
_cod_depositor_comments 'Adding full bibliography for 1575982--1575985.cif.'
_cod_original_cell_volume 4609.84(6)
_cod_database_code 1575983
_shelx_shelxl_version_number 2019/3
_shelx_space_group_comment
;
The symmetry employed for this shelxl refinement is uniquely defined
by the following loop, which should always be used as a source of
symmetry information in preference to the above space-group names.
They are only intended as comments.
;
_shelx_estimated_absorpt_t_max 0.558
_shelx_estimated_absorpt_t_min 0.135
_olex2_refinement_description
;
1. Fixed Uiso
 At 1.2 times of:
  All C(H,H) groups, All C(H,H,H,H) groups
 At 1.5 times of:
  All C(H,H,H) groups, All O(H) groups, All O(H,H) groups
2. Restrained distances
 O11-C1 \\sim O11-C1A \\sim O24-C6 \\sim O24-C6A
 with sigma of 0.02
 O39-C59 \\sim O39A-C59A \\sim O38-C58
 with sigma of 0.02
3. Uiso/Uaniso restraints and constraints
All non-hydrogen atoms have similar U: within 1.2A with sigma of 0.02 and sigma
for terminal atoms of 0.04 within 1.2A
All non-hydrogen atoms have similar U: within 0.4A with sigma of 0.002 and
sigma for terminal atoms of 0.004 within 0.4A
Uanis(C1A) \\sim Ueq: with sigma of 0.005 and sigma for terminal atoms of 0.01
Uanis(C50) \\sim Ueq, Uanis(C51) \\sim Ueq, Uanis(C52) \\sim Ueq, Uanis(C54)
\\sim Ueq, Uanis(C55) \\sim Ueq, Uanis(C59) \\sim Ueq, Uanis(C59A) \\sim Ueq:
with sigma of 0.02 and sigma for terminal atoms of 0.04
4. Rigid body (RIGU) restrains
 N5, C49, C50, C51, C52, C53, C54, C55, C56
 with sigma for 1-2 distances of 0.002 and sigma for 1-3 distances of 0.002
 N5A, C49A, C50A, C51A, C52A, C53A, C54A, C55A, C56A
 with sigma for 1-2 distances of 0.002 and sigma for 1-3 distances of 0.002
5. Same fragment restrains
{N5, C53, C54, C55, C56} sigma for 1-2: 0.02, 1-3: 0.04
{N5, C49A, C50A, C51A, C52A} sigma for 1-2: 0.02, 1-3: 0.04
{N5, C53A, C54A, C55A, C56A} sigma for 1-2: 0.02, 1-3: 0.04
{N5, C45A, C46A, C47A, C48A} sigma for 1-2: 0.02, 1-3: 0.04
{N5, C41, C42, C43, C44} sigma for 1-2: 0.02, 1-3: 0.04
{N5, C49, C50, C51, C52} sigma for 1-2: 0.02, 1-3: 0.04
as in
{N5, C45, C46, C47, C48}
6. Others
 Sof(C1A)=Sof(H1AA)=Sof(H1AB)=Sof(H1AC)=1-FVAR(1)
 Sof(C1)=Sof(H1A)=Sof(H1B)=Sof(H1C)=FVAR(1)
 Sof(C6A)=Sof(H6AA)=Sof(H6AB)=Sof(H6AC)=1-FVAR(2)
 Sof(C6)=Sof(H6A)=Sof(H6B)=Sof(H6C)=FVAR(2)
 Sof(H38C)=Sof(O39A)=Sof(H39C)=Sof(C59A)=Sof(H59D)=Sof(H59E)=Sof(H59F)=1-FVAR(3)
 Sof(H38)=Sof(O39)=Sof(H39)=Sof(C59)=Sof(H59A)=Sof(H59B)=Sof(H59C)=FVAR(3)
 Fixed Sof: N5(0.5) C45(0.5) H45A(0.5) H45B(0.5) C46(0.5) H46A(0.5) H46B(0.5)
 C47(0.5) H47A(0.5) H47B(0.5) C48(0.5) H48A(0.5) H48B(0.5) H48C(0.5) H41C(0.5)
 H41D(0.5) H41A(0.5) H41B(0.5) C49(0.5) H49A(0.5) H49B(0.5) C50(0.5) H50A(0.5)
 H50B(0.5) C51(0.5) H51A(0.5) H51B(0.5) C52(0.5) H52A(0.5) H52B(0.5) H52C(0.5)
 C53(0.5) H53A(0.5) H53B(0.5) C54(0.5) H54A(0.5) H54B(0.5) C55(0.5) H55A(0.5)
 H55B(0.5) C56(0.5) H56A(0.5) H56B(0.5) H56C(0.5) N5A(0.5) C45A(0.5) H45C(0.5)
 H45D(0.5) C46A(0.5) H46C(0.5) H46D(0.5) C47A(0.5) H47C(0.5) H47D(0.5)
 C48A(0.5) H48D(0.5) H48E(0.5) H48F(0.5) C49A(0.5) H49C(0.5) H49D(0.5)
 C50A(0.5) H50C(0.5) H50D(0.5) C51A(0.5) H51C(0.5) H51D(0.5) C52A(0.5)
 H52D(0.5) H52E(0.5) H52F(0.5) C53A(0.5) H53C(0.5) H53D(0.5) C54A(0.5)
 H54C(0.5) H54D(0.5) C55A(0.5) H55C(0.5) H55D(0.5) C56A(0.5) H56D(0.5)
 H56E(0.5) H56F(0.5)
7.a Riding coordinates:
 O38(H38,H38C), O39(H39)
7.b Secondary CH2 refined with riding coordinates:
 C9(H9A,H9B), C10(H10A,H10B), C11(H11A,H11B), C13(H13A,H13B), C14(H14A,H14B),
 C15(H15A,H15B), C17(H17A,H17B), C18(H18A,H18B), C19(H19A,H19B), C21(H21A,H21B),
  C22(H22A,H22B), C23(H23A,H23B), C25(H25A,H25B), C26(H26A,H26B), C27(H27A,
 H27B), C29(H29A,H29B), C30(H30A,H30B), C31(H31A,H31B), C33(H33A,H33B),
 C34(H34A,H34B), C35(H35A,H35B), C37(H37A,H37B), C38(H38A,H38B), C39(H39A,H39B),
  C45(H45A,H45B), C46(H46A,H46B), C47(H47A,H47B), C41(H41C,H41D), C41(H41A,
 H41B), C42(H42A,H42B), C43(H43A,H43B), C49(H49A,H49B), C50(H50A,H50B),
 C51(H51A,H51B), C53(H53A,H53B), C54(H54A,H54B), C55(H55A,H55B), C45A(H45C,
 H45D), C46A(H46C,H46D), C47A(H47C,H47D), C49A(H49C,H49D), C50A(H50C,H50D),
 C51A(H51C,H51D), C53A(H53C,H53D), C54A(H54C,H54D), C55A(H55C,H55D)
7.c Me refined with riding coordinates:
 C48(H48A,H48B,H48C), C52(H52A,H52B,H52C), C56(H56A,H56B,H56C), C48A(H48D,H48E,
 H48F), C52A(H52D,H52E,H52F), C56A(H56D,H56E,H56F)
7.d Idealised Me refined as rotating group:
 C2(H2A,H2B,H2C), C3(H3A,H3B,H3C), C4(H4A,H4B,H4C), C5(H5A,H5B,H5C), C7(H7A,
 H7B,H7C), C8(H8A,H8B,H8C), C1(H1A,H1B,H1C), C6(H6A,H6B,H6C), C1A(H1AA,H1AB,
 H1AC), C6A(H6AA,H6AB,H6AC), C12(H12A,H12B,H12C), C16(H16A,H16B,H16C), C20(H20A,
 H20B,H20C), C24(H24A,H24B,H24C), C28(H28A,H28B,H28C), C32(H32A,H32B,H32C),
 C36(H36A,H36B,H36C), C40(H40A,H40B,H40C), C44(H44A,H44B,H44C), C57(H57A,H57B,
 H57C), C58(H58A,H58B,H58C), C59(H59A,H59B,H59C), C59A(H59D,H59E,H59F)
7.e Idealised tetrahedral OH refined as rotating group:
 O39A(H39C)
;
_olex2_submission_original_sample_id matds33
_olex2_submission_special_instructions 'No special instructions were received'
_oxdiff_exptl_absorpt_empirical_details
;
Empirical correction (ABSPACK) includes:
- Absorption correction using spherical harmonics
- Frame scaling
;
_oxdiff_exptl_absorpt_empirical_full_max 2.469
_oxdiff_exptl_absorpt_empirical_full_min 0.663

loop_
_space_group_symop_operation_xyz
'x, y, z'
'-x, -y, -z'

loop_
_atom_site_label
_atom_site_type_symbol
_atom_site_fract_x
_atom_site_fract_y
_atom_site_fract_z
_atom_site_U_iso_or_equiv
_atom_site_adp_type
_atom_site_occupancy
_atom_site_site_symmetry_order
_atom_site_calc_flag
_atom_site_refinement_flags_posn
_atom_site_refinement_flags_adp
_atom_site_refinement_flags_occupancy
_atom_site_disorder_assembly
_atom_site_disorder_group
W2 W 0.15900(2) 0.73686(2) 0.63199(2) 0.01720(5) Uani 1 1 d . . . . .
W3 W 0.41033(2) 0.65520(2) 0.61749(2) 0.01803(5) Uani 1 1 d . . . . .
W4 W 0.46390(2) 0.74730(2) 0.71488(2) 0.01928(5) Uani 1 1 d . . . . .
W5 W 0.21195(2) 0.83061(2) 0.72908(2) 0.01894(5) Uani 1 1 d . . . . .
W7 W 0.49466(2) 0.28497(2) 0.82101(2) 0.02096(5) Uani 1 1 d . . . . .
W8 W 0.35307(2) 0.40020(2) 0.90306(2) 0.02239(5) Uani 1 1 d . . . . .
W9 W 0.13771(2) 0.39448(2) 0.84398(2) 0.02384(5) Uani 1 1 d . . . . .
W10 W 0.27869(2) 0.27824(2) 0.76168(2) 0.02075(5) Uani 1 1 d . . . . .
Ce1 Ce 0.31111(2) 0.54195(2) 0.75460(2) 0.01616(5) Uani 1 1 d . . . . .
Mo1 Mo 0.31115(3) 0.90185(3) 0.60820(2) 0.02194(8) Uani 1 1 d . . . . .
Mo6 Mo 0.31987(3) 0.17563(3) 0.89373(2) 0.02615(9) Uani 1 1 d . . . . .
O1 O 0.3231(4) 1.0895(3) 0.53450(18) 0.0422(11) Uani 1 1 d . . . . .
O2 O 0.0470(3) 0.7456(3) 0.59513(14) 0.0256(7) Uani 1 1 d . . . . .
O3 O 0.4833(3) 0.6041(3) 0.57017(14) 0.0279(8) Uani 1 1 d . . . . .
O4 O 0.5774(3) 0.7620(3) 0.74043(16) 0.0304(8) Uani 1 1 d . . . . .
O5 O 0.1392(3) 0.9095(3) 0.76457(16) 0.0292(8) Uani 1 1 d . . . . .
O6 O 0.3218(4) -0.0122(3) 0.97059(19) 0.0523(13) Uani 1 1 d . U . . .
O7 O 0.6266(3) 0.2313(3) 0.81780(15) 0.0316(8) Uani 1 1 d . . . . .
O8 O 0.3817(3) 0.4315(3) 0.96031(15) 0.0347(9) Uani 1 1 d . . . . .
O9 O 0.0069(3) 0.4205(3) 0.85776(17) 0.0350(9) Uani 1 1 d . . . . .
O10 O 0.2508(3) 0.2212(3) 0.71407(15) 0.0291(8) Uani 1 1 d . . . . .
O11 O 0.1801(3) 0.8778(2) 0.58080(13) 0.0234(7) Uani 1 1 d D . . . .
O12 O 0.3966(3) 0.8076(3) 0.56865(13) 0.0244(7) Uani 1 1 d . . . . .
O13 O 0.4418(3) 0.8857(2) 0.65282(14) 0.0239(7) Uani 1 1 d . . . . .
O14 O 0.2271(3) 0.9566(2) 0.66426(14) 0.0243(7) Uani 1 1 d . . . . .
O15 O 0.2684(3) 0.6852(2) 0.58855(13) 0.0208(7) Uani 1 1 d . . . . .
O16 O 0.5118(3) 0.6927(2) 0.65522(13) 0.0212(7) Uani 1 1 d . . . . .
O17 O 0.3540(3) 0.8328(3) 0.74394(14) 0.0233(7) Uani 1 1 d . . . . .
O18 O 0.1103(2) 0.8251(2) 0.67785(13) 0.0208(7) Uani 1 1 d . . . . .
O19 O 0.1756(2) 0.6276(2) 0.68150(13) 0.0183(6) Uani 1 1 d . . . . .
O20 O 0.3980(3) 0.5542(2) 0.66768(13) 0.0201(7) Uani 1 1 d . . . . .
O21 O 0.4442(3) 0.6367(2) 0.75483(13) 0.0214(7) Uani 1 1 d . . . . .
O22 O 0.2215(3) 0.7103(2) 0.76837(13) 0.0210(7) Uani 1 1 d . . . . .
O23 O 0.4728(3) 0.1505(3) 0.87777(15) 0.0282(8) Uani 1 1 d . . . . .
O24 O 0.3516(3) 0.2491(3) 0.94690(14) 0.0293(8) Uani 1 1 d D . . . .
O25 O 0.1669(3) 0.2439(3) 0.89629(14) 0.0286(8) Uani 1 1 d . . . . .
O26 O 0.2857(3) 0.1446(2) 0.82616(15) 0.0272(8) Uani 1 1 d . . . . .
O27 O 0.4890(3) 0.3291(3) 0.88567(14) 0.0250(7) Uani 1 1 d . . . . .
O28 O 0.2041(3) 0.4142(3) 0.90490(14) 0.0274(8) Uani 1 1 d . . . . .
O29 O 0.1454(3) 0.3178(3) 0.79190(14) 0.0241(7) Uani 1 1 d . . . . .
O30 O 0.4284(3) 0.2299(2) 0.77447(13) 0.0239(7) Uani 1 1 d . . . . .
O31 O 0.4711(3) 0.4042(2) 0.77894(13) 0.0212(7) Uani 1 1 d . . . . .
O32 O 0.3466(3) 0.5064(2) 0.85175(13) 0.0226(7) Uani 1 1 d . . . . .
O33 O 0.1553(3) 0.5022(3) 0.80005(14) 0.0241(7) Uani 1 1 d . . . . .
O34 O 0.2813(3) 0.3981(2) 0.72649(13) 0.0210(7) Uani 1 1 d . . . . .
O35 O 0.3103(2) 0.7666(2) 0.66269(12) 0.0176(6) Uani 1 1 d . . . . .
O36 O 0.3170(3) 0.3147(2) 0.84235(13) 0.0216(7) Uani 1 1 d . . . . .
N1 N 0.3163(4) 1.0138(3) 0.56395(19) 0.0314(10) Uani 1 1 d . . . . .
N2 N 0.3210(4) 0.0628(4) 0.93885(19) 0.0376(11) Uani 1 1 d . U . . .
C2 C 0.4298(5) 0.8293(5) 0.5161(2) 0.0376(14) Uani 1 1 d . . . . .
H2A H 0.495502 0.780873 0.512665 0.056 Uiso 1 1 calc R U . . .
H2B H 0.441576 0.895612 0.507789 0.056 Uiso 1 1 calc R U . . .
H2C H 0.375303 0.826274 0.491506 0.056 Uiso 1 1 calc R U . . .
C3 C 0.5303(5) 0.9217(5) 0.6326(3) 0.0411(15) Uani 1 1 d . . . . .
H3A H 0.579216 0.916063 0.662017 0.062 Uiso 1 1 calc R U . . .
H3B H 0.505876 0.991037 0.613756 0.062 Uiso 1 1 calc R U . . .
H3C H 0.566401 0.882575 0.608156 0.062 Uiso 1 1 calc R U . . .
C4 C 0.2278(5) 1.0499(4) 0.6752(3) 0.0384(14) Uani 1 1 d . . . . .
H4A H 0.166407 1.071720 0.695470 0.058 Uiso 1 1 calc R U . . .
H4B H 0.225017 1.098749 0.641746 0.058 Uiso 1 1 calc R U . . .
H4C H 0.292423 1.042989 0.695760 0.058 Uiso 1 1 calc R U . . .
C5 C 0.5562(6) 0.0858(6) 0.9121(3) 0.066(3) Uani 1 1 d . . . . .
H5A H 0.619348 0.070031 0.891828 0.099 Uiso 1 1 calc R U . . .
H5B H 0.536060 0.024925 0.928321 0.099 Uiso 1 1 calc R U . . .
H5C H 0.571048 0.117570 0.939803 0.099 Uiso 1 1 calc R U . . .
C7 C 0.0993(6) 0.2233(5) 0.9386(3) 0.0429(15) Uani 1 1 d . . . . .
H7A H 0.107120 0.259922 0.965282 0.064 Uiso 1 1 calc R U . . .
H7B H 0.118392 0.152390 0.954718 0.064 Uiso 1 1 calc R U . . .
H7C H 0.026007 0.243492 0.924757 0.064 Uiso 1 1 calc R U . . .
C8 C 0.2267(5) 0.0758(5) 0.8215(3) 0.0439(16) Uani 1 1 d . . . . .
H8A H 0.151289 0.107143 0.821662 0.066 Uiso 1 1 calc R U . . .
H8B H 0.246128 0.018268 0.851357 0.066 Uiso 1 1 calc R U . . .
H8C H 0.242234 0.054615 0.788227 0.066 Uiso 1 1 calc R U . . .
C1 C 0.0921(8) 0.9511(7) 0.5547(6) 0.037(3) Uani 0.71(3) 1 d D U P A 1
H1A H 0.049730 0.921127 0.535719 0.056 Uiso 0.71(3) 1 calc R U P A 1
H1B H 0.116285 1.002028 0.529484 0.056 Uiso 0.71(3) 1 calc R U P A 1
H1C H 0.049236 0.980984 0.580857 0.056 Uiso 0.71(3) 1 calc R U P A 1
C6 C 0.369(2) 0.2125(10) 1.0033(4) 0.039(5) Uani 0.57(4) 1 d D U P B 1
H6A H 0.372768 0.141732 1.012492 0.059 Uiso 0.57(4) 1 calc R U P B 1
H6B H 0.311037 0.247648 1.021338 0.059 Uiso 0.57(4) 1 calc R U P B 1
H6C H 0.435639 0.223100 1.014398 0.059 Uiso 0.57(4) 1 calc R U P B 1
C1A C 0.121(2) 0.924(2) 0.5323(9) 0.035(7) Uani 0.29(3) 1 d D U P A 2
H1AA H 0.149586 0.888394 0.505089 0.052 Uiso 0.29(3) 1 calc R U P A 2
H1AB H 0.126769 0.992479 0.521325 0.052 Uiso 0.29(3) 1 calc R U P A 2
H1AC H 0.047373 0.923433 0.537102 0.052 Uiso 0.29(3) 1 calc R U P A 2
C6A C 0.424(3) 0.2065(13) 0.9908(11) 0.044(7) Uani 0.43(4) 1 d D U P B 2
H6AA H 0.406277 0.244279 1.018152 0.066 Uiso 0.43(4) 1 calc R U P B 2
H6AB H 0.495646 0.207680 0.979360 0.066 Uiso 0.43(4) 1 calc R U P B 2
H6AC H 0.421517 0.138109 1.005108 0.066 Uiso 0.43(4) 1 calc R U P B 2
N3 N 0.2729(3) 0.4313(3) 0.53727(16) 0.0205(8) Uani 1 1 d . . . . .
C9 C 0.1814(4) 0.4002(4) 0.56641(19) 0.0213(9) Uani 1 1 d . . . . .
H9A H 0.123617 0.409666 0.540106 0.026 Uiso 1 1 calc R U . . .
H9B H 0.204506 0.328780 0.582972 0.026 Uiso 1 1 calc R U . . .
C10 C 0.1380(4) 0.4543(4) 0.6088(2) 0.0250(10) Uani 1 1 d . . . . .
H10A H 0.116806 0.526163 0.593211 0.030 Uiso 1 1 calc R U . . .
H10B H 0.193323 0.441591 0.636869 0.030 Uiso 1 1 calc R U . . .
C11 C 0.0434(4) 0.4205(5) 0.6328(2) 0.0328(12) Uani 1 1 d . . . . .
H11A H 0.064083 0.348159 0.646885 0.039 Uiso 1 1 calc R U . . .
H11B H -0.012768 0.435514 0.604805 0.039 Uiso 1 1 calc R U . . .
C12 C 0.0007(5) 0.4710(5) 0.6771(2) 0.0363(13) Uani 1 1 d . . . . .
H12A H 0.053440 0.450350 0.706563 0.055 Uiso 1 1 calc R U . . .
H12B H -0.063898 0.452296 0.689369 0.055 Uiso 1 1 calc R U . . .
H12C H -0.014854 0.542717 0.663891 0.055 Uiso 1 1 calc R U . . .
C13 C 0.3641(4) 0.4201(4) 0.57579(19) 0.0203(9) Uani 1 1 d . . . . .
H13A H 0.419815 0.445339 0.555417 0.024 Uiso 1 1 calc R U . . .
H13B H 0.338777 0.462912 0.600778 0.024 Uiso 1 1 calc R U . . .
C14 C 0.4139(4) 0.3164(4) 0.6079(2) 0.0248(10) Uani 1 1 d . . . . .
H14A H 0.359494 0.288811 0.628167 0.030 Uiso 1 1 calc R U . . .
H14B H 0.444773 0.273128 0.583928 0.030 Uiso 1 1 calc R U . . .
C15 C 0.4992(4) 0.3202(4) 0.6458(2) 0.0256(10) Uani 1 1 d . . . . .
H15A H 0.466019 0.353397 0.673584 0.031 Uiso 1 1 calc R U . . .
H15B H 0.545103 0.359890 0.626141 0.031 Uiso 1 1 calc R U . . .
C16 C 0.5666(5) 0.2176(4) 0.6719(2) 0.0347(13) Uani 1 1 d . . . . .
H16A H 0.521054 0.176674 0.689574 0.052 Uiso 1 1 calc R U . . .
H16B H 0.616649 0.223154 0.698059 0.052 Uiso 1 1 calc R U . . .
H16C H 0.605378 0.187046 0.644864 0.052 Uiso 1 1 calc R U . . .
C17 C 0.2370(4) 0.5383(3) 0.50832(19) 0.0206(9) Uani 1 1 d . . . . .
H17A H 0.215771 0.578414 0.534954 0.025 Uiso 1 1 calc R U . . .
H17B H 0.173354 0.546444 0.485999 0.025 Uiso 1 1 calc R U . . .
C18 C 0.3165(4) 0.5809(4) 0.4731(2) 0.0257(10) Uani 1 1 d . . . . .
H18A H 0.338007 0.542816 0.445661 0.031 Uiso 1 1 calc R U . . .
H18B H 0.380165 0.575580 0.494798 0.031 Uiso 1 1 calc R U . . .
C19 C 0.2673(5) 0.6894(4) 0.4467(2) 0.0297(11) Uani 1 1 d . . . . .
H19A H 0.229324 0.722968 0.473370 0.036 Uiso 1 1 calc R U . . .
H19B H 0.324105 0.721701 0.433863 0.036 Uiso 1 1 calc R U . . .
C20 C 0.1912(5) 0.7021(5) 0.4006(2) 0.0399(14) Uani 1 1 d . . . . .
H20A H 0.228970 0.671720 0.373219 0.060 Uiso 1 1 calc R U . . .
H20B H 0.160803 0.772592 0.385704 0.060 Uiso 1 1 calc R U . . .
H20C H 0.134704 0.670201 0.412955 0.060 Uiso 1 1 calc R U . . .
C21 C 0.3108(4) 0.3647(4) 0.49900(19) 0.0213(9) Uani 1 1 d . . . . .
H21A H 0.378267 0.376352 0.485116 0.026 Uiso 1 1 calc R U . . .
H21B H 0.325575 0.295213 0.519237 0.026 Uiso 1 1 calc R U . . .
C22 C 0.2365(4) 0.3771(4) 0.4523(2) 0.0238(10) Uani 1 1 d . . . . .
H22A H 0.228711 0.442810 0.428223 0.029 Uiso 1 1 calc R U . . .
H22B H 0.166055 0.371810 0.464769 0.029 Uiso 1 1 calc R U . . .
C23 C 0.2828(4) 0.2958(4) 0.4230(2) 0.0265(11) Uani 1 1 d . . . . .
H23A H 0.354640 0.299891 0.412447 0.032 Uiso 1 1 calc R U . . .
H23B H 0.288764 0.230666 0.447348 0.032 Uiso 1 1 calc R U . . .
C24 C 0.2161(4) 0.3036(5) 0.3740(2) 0.0321(12) Uani 1 1 d . . . . .
H24A H 0.149226 0.288125 0.384756 0.048 Uiso 1 1 calc R U . . .
H24B H 0.253992 0.256742 0.353775 0.048 Uiso 1 1 calc R U . . .
H24C H 0.202211 0.370805 0.352004 0.048 Uiso 1 1 calc R U . . .
N4 N 0.8345(4) 1.0003(4) 0.7744(2) 0.0422(13) Uani 1 1 d . . . . .
C25 C 0.7193(5) 1.0023(5) 0.7848(3) 0.0446(15) Uani 1 1 d . . . . .
H25A H 0.699672 1.030289 0.816146 0.053 Uiso 1 1 calc R U . . .
H25B H 0.675204 1.047519 0.754113 0.053 Uiso 1 1 calc R U . . .
C26 C 0.6927(6) 0.9031(6) 0.7940(4) 0.068(3) Uani 1 1 d . . . . .
H26A H 0.745231 0.853290 0.819612 0.081 Uiso 1 1 calc R U . . .
H26B H 0.695375 0.881392 0.760336 0.081 Uiso 1 1 calc R U . . .
C27 C 0.5833(7) 0.9111(7) 0.8155(4) 0.070(2) Uani 1 1 d . . . . .
H27A H 0.569105 0.844987 0.823139 0.084 Uiso 1 1 calc R U . . .
H27B H 0.581841 0.932234 0.849382 0.084 Uiso 1 1 calc R U . . .
C28 C 0.4969(6) 0.9826(6) 0.7783(4) 0.062(2) Uani 1 1 d . . . . .
H28A H 0.501890 1.050171 0.776233 0.093 Uiso 1 1 calc R U . . .
H28B H 0.428199 0.975504 0.791424 0.093 Uiso 1 1 calc R U . . .
H28C H 0.504404 0.968427 0.742983 0.093 Uiso 1 1 calc R U . . .
C29 C 0.8729(5) 0.9496(5) 0.7301(3) 0.0437(16) Uani 1 1 d . . . . .
H29A H 0.870045 0.879797 0.741253 0.052 Uiso 1 1 calc R U . . .
H29B H 0.947726 0.950009 0.724831 0.052 Uiso 1 1 calc R U . . .
C30 C 0.8116(5) 0.9951(5) 0.6769(3) 0.0419(15) Uani 1 1 d . . . . .
H30A H 0.735496 1.000740 0.681899 0.050 Uiso 1 1 calc R U . . .
H30B H 0.821102 1.062172 0.662791 0.050 Uiso 1 1 calc R U . . .
C31 C 0.8502(6) 0.9315(6) 0.6381(3) 0.0531(18) Uani 1 1 d . . . . .
H31A H 0.842319 0.864112 0.653067 0.064 Uiso 1 1 calc R U . . .
H31B H 0.926188 0.926737 0.633210 0.064 Uiso 1 1 calc R U . . .
C32 C 0.7914(6) 0.9711(7) 0.5845(3) 0.058(2) Uani 1 1 d . . . . .
H32A H 0.716148 0.975898 0.588944 0.087 Uiso 1 1 calc R U . . .
H32B H 0.818704 0.926290 0.561192 0.087 Uiso 1 1 calc R U . . .
H32C H 0.801534 1.036621 0.568644 0.087 Uiso 1 1 calc R U . . .
C33 C 0.8389(5) 1.1077(5) 0.7604(3) 0.0449(16) Uani 1 1 d . . . . .
H33A H 0.809846 1.138574 0.789735 0.054 Uiso 1 1 calc R U . . .
H33B H 0.792537 1.142155 0.728448 0.054 Uiso 1 1 calc R U . . .
C34 C 0.9485(5) 1.1248(5) 0.7500(3) 0.0454(16) Uani 1 1 d . . . . .
H34A H 0.998702 1.082595 0.779074 0.054 Uiso 1 1 calc R U . . .
H34B H 0.973058 1.106250 0.716537 0.054 Uiso 1 1 calc R U . . .
C35 C 0.9458(5) 1.2326(5) 0.7460(3) 0.0411(14) Uani 1 1 d . . . . .
H35A H 1.015711 1.243104 0.735653 0.049 Uiso 1 1 calc R U . . .
H35B H 0.893518 1.274203 0.717637 0.049 Uiso 1 1 calc R U . . .
C36 C 0.9182(5) 1.2660(5) 0.7970(3) 0.0402(14) Uani 1 1 d . . . . .
H36A H 0.847202 1.259825 0.806415 0.060 Uiso 1 1 calc R U . . .
H36B H 0.920448 1.335069 0.792149 0.060 Uiso 1 1 calc R U . . .
H36C H 0.969080 1.224740 0.825470 0.060 Uiso 1 1 calc R U . . .
C37 C 0.9066(6) 0.9417(6) 0.8229(3) 0.055(2) Uani 1 1 d . . . . .
H37A H 0.900619 0.872645 0.830849 0.066 Uiso 1 1 calc R U . . .
H37B H 0.980412 0.940698 0.814039 0.066 Uiso 1 1 calc R U . . .
C38 C 0.8829(9) 0.9819(9) 0.8727(4) 0.102(4) Uani 1 1 d . . . . .
H38A H 0.879333 1.053362 0.864136 0.122 Uiso 1 1 calc R U . . .
H38B H 0.813476 0.973505 0.885333 0.122 Uiso 1 1 calc R U . . .
C39 C 0.9669(10) 0.9290(11) 0.9163(5) 0.108(5) Uani 1 1 d . . . . .
H39A H 0.939827 0.941792 0.950504 0.130 Uiso 1 1 calc R U . . .
H39B H 0.982134 0.856968 0.918955 0.130 Uiso 1 1 calc R U . . .
C40 C 1.0567(12) 0.9581(11) 0.9075(6) 0.126(5) Uani 1 1 d . . . . .
H40A H 1.068417 0.971414 0.869396 0.189 Uiso 1 1 calc R U . . .
H40B H 1.116011 0.905841 0.926293 0.189 Uiso 1 1 calc R U . . .
H40C H 1.051178 1.018262 0.920270 0.189 Uiso 1 1 calc R U . . .
N5 N 0.6970(9) 0.5157(9) 0.8921(5) 0.032(3) Uani 0.5 1 d D U P C -1
C45 C 0.5788(9) 0.5510(8) 0.8985(5) 0.034(3) Uani 0.5 1 d D U P C -1
H45A H 0.542154 0.517155 0.878287 0.040 Uiso 0.5 1 calc R U P C -1
H45B H 0.564379 0.530082 0.936282 0.040 Uiso 0.5 1 calc R U P C -1
C46 C 0.5316(8) 0.6616(8) 0.8804(4) 0.024(2) Uani 0.5 1 d D U P C -1
H46A H 0.569044 0.696958 0.899120 0.029 Uiso 0.5 1 calc R U P C -1
H46B H 0.540202 0.683118 0.841906 0.029 Uiso 0.5 1 calc R U P C -1
C47 C 0.4152(12) 0.6867(15) 0.8919(11) 0.049(5) Uani 0.5 1 d D U P C -1
H47A H 0.377871 0.657264 0.869459 0.058 Uiso 0.5 1 calc R U P C -1
H47B H 0.407426 0.655139 0.929268 0.058 Uiso 0.5 1 calc R U P C -1
C48 C 0.362(3) 0.7948(18) 0.883(3) 0.050(6) Uani 0.5 1 d D U P C -1
H48A H 0.287396 0.803179 0.891315 0.075 Uiso 0.5 1 calc R U P C -1
H48B H 0.396190 0.824847 0.905620 0.075 Uiso 0.5 1 calc R U P C -1
H48C H 0.366554 0.826978 0.845646 0.075 Uiso 0.5 1 calc R U P C -1
C41 C 0.7249(4) 0.5376(4) 0.8344(2) 0.0294(11) Uani 1 1 d D . . . .
H41C H 0.699850 0.609700 0.819885 0.035 Uiso 0.5 1 calc R U P C -1
H41D H 0.802650 0.519929 0.832966 0.035 Uiso 0.5 1 calc R U P C -1
H41A H 0.717547 0.607299 0.815810 0.035 Uiso 0.5 1 calc R U P C -2
H41B H 0.800949 0.505919 0.842075 0.035 Uiso 0.5 1 calc R U P C -2
C42 C 0.6812(4) 0.4858(4) 0.79831(19) 0.0276(11) Uani 1 1 d D . . . .
H42A H 0.603247 0.506487 0.796879 0.033 Uiso 1 1 calc R U . . .
H42B H 0.703415 0.413499 0.812649 0.033 Uiso 1 1 calc R U . . .
C43 C 0.7210(4) 0.5110(5) 0.7426(2) 0.0350(13) Uani 1 1 d D . . . .
H43A H 0.697403 0.583160 0.728117 0.042 Uiso 1 1 calc R U . . .
H43B H 0.799057 0.491984 0.744342 0.042 Uiso 1 1 calc R U . . .
C44 C 0.6805(5) 0.4577(5) 0.7058(2) 0.0383(14) Uani 1 1 d D . . . .
H44A H 0.704475 0.386254 0.719885 0.057 Uiso 1 1 calc R U . . .
H44B H 0.707720 0.475030 0.670513 0.057 Uiso 1 1 calc R U . . .
H44C H 0.603305 0.477676 0.703367 0.057 Uiso 1 1 calc R U . . .
C49 C 0.7494(17) 0.5702(17) 0.9228(17) 0.047(2) Uani 0.5 1 d D U P C -1
H49A H 0.739638 0.638726 0.901884 0.057 Uiso 0.5 1 calc R U P C -1
H49B H 0.712465 0.573565 0.956145 0.057 Uiso 0.5 1 calc R U P C -1
C50 C 0.8655(11) 0.5266(15) 0.9366(8) 0.076(5) Uani 0.5 1 d D U P C -1
H50A H 0.904146 0.521093 0.903924 0.092 Uiso 0.5 1 calc R U P C -1
H50B H 0.876917 0.459603 0.959776 0.092 Uiso 0.5 1 calc R U P C -1
C51 C 0.9065(12) 0.5937(15) 0.9653(8) 0.078(5) Uani 0.5 1 d D U P C -1
H51A H 0.910789 0.654674 0.939399 0.094 Uiso 0.5 1 calc R U P C -1
H51B H 0.856321 0.612907 0.992193 0.094 Uiso 0.5 1 calc R U P C -1
C52 C 1.0131(18) 0.543(2) 0.9917(14) 0.137(13) Uani 0.5 1 d D U P C -1
H52A H 1.036917 0.587698 1.009573 0.206 Uiso 0.5 1 calc R U P C -1
H52B H 1.008826 0.483363 1.017839 0.206 Uiso 0.5 1 calc R U P C -1
H52C H 1.063255 0.525100 0.965084 0.206 Uiso 0.5 1 calc R U P C -1
C53 C 0.7319(14) 0.4049(9) 0.9129(5) 0.048(3) Uani 0.5 1 d D U P C -1
H53A H 0.693772 0.374006 0.891665 0.058 Uiso 0.5 1 calc R U P C -1
H53B H 0.807873 0.382822 0.906801 0.058 Uiso 0.5 1 calc R U P C -1
C54 C 0.7152(18) 0.3664(10) 0.9707(5) 0.080(6) Uani 0.5 1 d D U P C -1
H54A H 0.639655 0.369513 0.975893 0.096 Uiso 0.5 1 calc R U P C -1
H54B H 0.736821 0.407727 0.992153 0.096 Uiso 0.5 1 calc R U P C -1
C55 C 0.7810(19) 0.2592(11) 0.9887(7) 0.089(6) Uani 0.5 1 d D U P C -1
H55A H 0.856809 0.257538 0.989429 0.107 Uiso 0.5 1 calc R U P C -1
H55B H 0.762710 0.230460 1.024906 0.107 Uiso 0.5 1 calc R U P C -1
C56 C 0.760(2) 0.1991(16) 0.9513(10) 0.096(6) Uani 0.5 1 d D U P C -1
H56A H 0.802014 0.130857 0.963064 0.144 Uiso 0.5 1 calc R U P C -1
H56B H 0.684811 0.200172 0.950951 0.144 Uiso 0.5 1 calc R U P C -1
H56C H 0.778727 0.227196 0.915545 0.144 Uiso 0.5 1 calc R U P C -1
N5A N 0.6692(12) 0.5347(11) 0.8863(6) 0.031(2) Uani 0.5 1 d . U P C -2
C45A C 0.5590(9) 0.6024(11) 0.8735(5) 0.029(2) Uani 0.5 1 d D U P C -2
H45C H 0.565362 0.667288 0.852628 0.035 Uiso 0.5 1 calc R U P C -2
H45D H 0.520539 0.574583 0.850761 0.035 Uiso 0.5 1 calc R U P C -2
C46A C 0.4938(10) 0.6192(10) 0.9202(5) 0.042(3) Uani 0.5 1 d D . P C -2
H46C H 0.531295 0.646524 0.943684 0.050 Uiso 0.5 1 calc R U P C -2
H46D H 0.483606 0.555434 0.940702 0.050 Uiso 0.5 1 calc R U P C -2
C47A C 0.3870(15) 0.6904(19) 0.9019(11) 0.066(6) Uani 0.5 1 d D U P C -2
H47C H 0.356724 0.668276 0.873442 0.079 Uiso 0.5 1 calc R U P C -2
H47D H 0.339622 0.685604 0.931913 0.079 Uiso 0.5 1 calc R U P C -2
C48A C 0.386(3) 0.7967(18) 0.882(3) 0.051(6) Uani 0.5 1 d D U P C -2
H48D H 0.314202 0.835738 0.871194 0.076 Uiso 0.5 1 calc R U P C -2
H48E H 0.413831 0.820704 0.909924 0.076 Uiso 0.5 1 calc R U P C -2
H48F H 0.430987 0.803321 0.851271 0.076 Uiso 0.5 1 calc R U P C -2
C49A C 0.736(2) 0.5697(15) 0.9235(16) 0.046(2) Uani 0.5 1 d D U P C -2
H49C H 0.705675 0.562050 0.958990 0.056 Uiso 0.5 1 calc R U P C -2
H49D H 0.808530 0.527196 0.927360 0.056 Uiso 0.5 1 calc R U P C -2
C50A C 0.7385(15) 0.6760(13) 0.9030(6) 0.064(4) Uani 0.5 1 d D . P C -2
H50C H 0.666171 0.719354 0.900635 0.077 Uiso 0.5 1 calc R U P C -2
H50D H 0.766454 0.684725 0.867084 0.077 Uiso 0.5 1 calc R U P C -2
C51A C 0.8089(19) 0.7051(16) 0.9405(8) 0.102(7) Uani 0.5 1 d D . P C -2
H51C H 0.790942 0.682362 0.977638 0.122 Uiso 0.5 1 calc R U P C -2
H51D H 0.883715 0.672231 0.936837 0.122 Uiso 0.5 1 calc R U P C -2
C52A C 0.794(2) 0.8166(17) 0.9278(11) 0.135(10) Uani 0.5 1 d D . P C -2
H52D H 0.839428 0.833533 0.952039 0.202 Uiso 0.5 1 calc R U P C -2
H52E H 0.812887 0.838902 0.891238 0.202 Uiso 0.5 1 calc R U P C -2
H52F H 0.720243 0.849019 0.931982 0.202 Uiso 0.5 1 calc R U P C -2
C53A C 0.6631(10) 0.4330(9) 0.9137(5) 0.040(2) Uani 0.5 1 d D U P C -2
H53C H 0.615489 0.412436 0.891726 0.048 Uiso 0.5 1 calc R U P C -2
H53D H 0.628714 0.437490 0.947604 0.048 Uiso 0.5 1 calc R U P C -2
C54A C 0.7628(11) 0.3515(10) 0.9259(6) 0.057(3) Uani 0.5 1 d D U P C -2
H54C H 0.809564 0.365654 0.951117 0.068 Uiso 0.5 1 calc R U P C -2
H54D H 0.800718 0.345514 0.893066 0.068 Uiso 0.5 1 calc R U P C -2
C55A C 0.7310(13) 0.2537(11) 0.9507(11) 0.101(7) Uani 0.5 1 d D U P C -2
H55C H 0.696765 0.258384 0.984574 0.122 Uiso 0.5 1 calc R U P C -2
H55D H 0.680695 0.241825 0.926311 0.122 Uiso 0.5 1 calc R U P C -2
C56A C 0.8300(13) 0.1704(12) 0.9599(9) 0.084(7) Uani 0.5 1 d D U P C -2
H56D H 0.812132 0.108116 0.975511 0.126 Uiso 0.5 1 calc R U P C -2
H56E H 0.863073 0.166307 0.926143 0.126 Uiso 0.5 1 calc R U P C -2
H56F H 0.879082 0.182804 0.984187 0.126 Uiso 0.5 1 calc R U P C -2
O37 O -0.0030(3) 0.6868(3) 0.50316(19) 0.0360(9) Uani 1 1 d . . . . .
H37 H 0.004(8) 0.699(7) 0.531(4) 0.08(3) Uiso 1 1 d . . . . .
C57 C -0.0501(6) 0.7792(5) 0.4694(3) 0.0445(15) Uani 1 1 d . . . . .
H57A H -0.068406 0.769472 0.434793 0.067 Uiso 1 1 calc R U . . .
H57B H -0.000512 0.820992 0.464901 0.067 Uiso 1 1 calc R U . . .
H57C H -0.114053 0.811163 0.484964 0.067 Uiso 1 1 calc R U . . .
O38 O 0.0849(7) 0.7189(9) 0.8534(3) 0.147(5) Uani 1 1 d D . . . .
H38 H 0.127759 0.700770 0.830562 0.220 Uiso 0.688(19) 1 d R U P D 1
H38C H 0.027909 0.715920 0.839402 0.220 Uiso 0.312(19) 1 d R U P D 2
C58 C 0.1233(10) 0.6648(10) 0.9013(4) 0.106(5) Uani 1 1 d D . . . .
H58A H 0.177595 0.606345 0.897354 0.159 Uiso 1 1 calc R U . . .
H58B H 0.066281 0.644149 0.921761 0.159 Uiso 1 1 calc R U . . .
H58C H 0.154290 0.704277 0.919774 0.159 Uiso 1 1 calc R U . . .
O39 O -0.1019(8) 0.7090(6) 0.8079(4) 0.067(3) Uani 0.688(19) 1 d D U P D 1
H39 H -0.044696 0.711783 0.821673 0.101 Uiso 0.688(19) 1 d R U P D 1
C59 C -0.0833(18) 0.6653(17) 0.7641(6) 0.040(4) Uani 0.688(19) 1 d D U P D 1
H59A H -0.034043 0.694353 0.741117 0.061 Uiso 0.688(19) 1 calc R U P D 1
H59B H -0.149965 0.676905 0.744092 0.061 Uiso 0.688(19) 1 calc R U P D 1
H59C H -0.053060 0.594060 0.776475 0.061 Uiso 0.688(19) 1 calc R U P D 1
O39A O -0.0247(17) 0.7032(14) 0.7918(8) 0.062(6) Uani 0.312(19) 1 d D U P D 2
H39C H 0.022169 0.731239 0.779264 0.093 Uiso 0.312(19) 1 calc R U P D 2
C59A C -0.069(5) 0.673(4) 0.7523(14) 0.039(4) Uani 0.312(19) 1 d D U P D 2
H59D H -0.039078 0.696548 0.718366 0.059 Uiso 0.312(19) 1 calc R U P D 2
H59E H -0.145246 0.700925 0.749889 0.059 Uiso 0.312(19) 1 calc R U P D 2
H59F H -0.053125 0.601015 0.760514 0.059 Uiso 0.312(19) 1 calc R U P D 2

loop_
_atom_site_aniso_label
_atom_site_aniso_U_11
_atom_site_aniso_U_22
_atom_site_aniso_U_33
_atom_site_aniso_U_23
_atom_site_aniso_U_13
_atom_site_aniso_U_12
W2 0.01583(10) 0.01730(9) 0.01671(10) -0.00077(7) -0.00303(7) -0.00357(7)
W3 0.01791(10) 0.02022(10) 0.01556(10) -0.00349(8) 0.00243(8) -0.00476(8)
W4 0.01661(10) 0.02137(10) 0.02027(10) -0.00421(8) -0.00180(8) -0.00590(8)
W5 0.01873(10) 0.01609(9) 0.02169(11) -0.00582(8) 0.00032(8) -0.00248(8)
W7 0.01930(10) 0.01849(10) 0.01916(10) 0.00061(8) 0.00147(8) 0.00154(8)
W8 0.02553(11) 0.02383(11) 0.01536(10) -0.00243(8) 0.00240(8) -0.00371(9)
W9 0.01984(11) 0.02389(11) 0.02587(12) -0.00272(9) 0.00556(9) -0.00494(8)
W10 0.02469(11) 0.01566(10) 0.02043(11) -0.00133(8) 0.00157(8) -0.00498(8)
Ce1 0.01622(12) 0.01442(11) 0.01545(12) -0.00090(9) -0.00028(9) -0.00174(9)
Mo1 0.02293(19) 0.01720(17) 0.02313(19) 0.00211(14) -0.00054(15) -0.00631(14)
Mo6 0.0325(2) 0.02066(18) 0.02092(19) 0.00320(15) 0.00383(16) -0.00597(16)
O1 0.045(2) 0.030(2) 0.044(2) 0.0135(18) -0.002(2) -0.0142(19)
O2 0.0212(17) 0.0291(18) 0.0249(18) -0.0014(14) -0.0046(14) -0.0078(14)
O3 0.0280(19) 0.0331(19) 0.0243(18) -0.0082(15) 0.0078(15) -0.0097(16)
O4 0.0222(18) 0.038(2) 0.034(2) -0.0088(17) -0.0021(15) -0.0110(16)
O5 0.0297(19) 0.0240(18) 0.036(2) -0.0127(16) 0.0026(16) -0.0049(15)
O6 0.077(4) 0.034(2) 0.039(3) 0.018(2) -0.006(2) -0.025(2)
O7 0.0258(19) 0.0282(19) 0.031(2) 0.0007(16) 0.0002(15) 0.0033(15)
O8 0.042(2) 0.040(2) 0.0205(18) -0.0051(16) 0.0036(16) -0.0101(18)
O9 0.026(2) 0.036(2) 0.042(2) -0.0068(18) 0.0095(17) -0.0076(16)
O10 0.043(2) 0.0221(17) 0.0245(18) -0.0057(14) -0.0014(16) -0.0118(16)
O11 0.0254(18) 0.0212(16) 0.0192(17) 0.0050(13) -0.0050(14) -0.0063(14)
O12 0.0284(18) 0.0247(17) 0.0189(17) -0.0013(13) 0.0025(14) -0.0082(14)
O13 0.0218(17) 0.0223(17) 0.0283(18) -0.0025(14) 0.0011(14) -0.0101(14)
O14 0.0265(18) 0.0156(15) 0.0300(19) -0.0040(14) 0.0016(15) -0.0050(13)
O15 0.0236(17) 0.0252(17) 0.0143(15) -0.0039(13) -0.0019(13) -0.0075(14)
O16 0.0171(16) 0.0245(17) 0.0226(17) -0.0060(13) 0.0021(13) -0.0057(13)
O17 0.0241(17) 0.0235(17) 0.0245(18) -0.0085(14) -0.0025(14) -0.0073(14)
O18 0.0145(15) 0.0204(16) 0.0244(17) -0.0027(13) 0.0001(13) -0.0012(12)
O19 0.0163(15) 0.0172(15) 0.0196(16) -0.0027(12) -0.0018(12) -0.0021(12)
O20 0.0210(16) 0.0200(16) 0.0184(16) -0.0053(13) 0.0025(13) -0.0028(13)
O21 0.0201(16) 0.0237(17) 0.0179(16) -0.0023(13) -0.0016(13) -0.0032(13)
O22 0.0219(17) 0.0220(16) 0.0183(16) -0.0053(13) 0.0007(13) -0.0036(13)
O23 0.031(2) 0.0205(17) 0.0262(19) 0.0040(14) 0.0002(15) -0.0016(15)
O24 0.039(2) 0.0283(19) 0.0162(17) 0.0011(14) 0.0014(15) -0.0061(16)
O25 0.031(2) 0.0293(19) 0.0230(18) 0.0011(15) 0.0065(15) -0.0104(16)
O26 0.037(2) 0.0159(16) 0.0275(19) -0.0001(14) 0.0031(15) -0.0087(15)
O27 0.0237(18) 0.0263(18) 0.0207(17) -0.0021(14) -0.0024(14) -0.0010(14)
O28 0.0273(19) 0.0281(18) 0.0246(18) -0.0065(15) 0.0105(15) -0.0032(15)
O29 0.0231(17) 0.0248(17) 0.0245(18) -0.0032(14) -0.0008(14) -0.0081(14)
O30 0.0278(18) 0.0201(16) 0.0194(17) -0.0032(13) 0.0043(14) 0.0008(14)
O31 0.0206(16) 0.0196(16) 0.0204(16) -0.0006(13) 0.0018(13) -0.0034(13)
O32 0.0238(17) 0.0226(16) 0.0209(17) -0.0052(13) 0.0013(13) -0.0044(14)
O33 0.0194(16) 0.0242(17) 0.0267(18) -0.0036(14) 0.0025(14) -0.0041(13)
O34 0.0241(17) 0.0186(15) 0.0190(16) -0.0024(13) 0.0007(13) -0.0048(13)
O35 0.0179(15) 0.0148(14) 0.0172(15) -0.0006(12) -0.0015(12) -0.0017(12)
O36 0.0208(16) 0.0200(16) 0.0195(16) 0.0009(13) 0.0028(13) -0.0018(13)
N1 0.032(2) 0.025(2) 0.033(2) 0.0034(19) -0.002(2) -0.0086(19)
N2 0.052(3) 0.031(2) 0.026(2) 0.002(2) 0.001(2) -0.011(2)
C2 0.045(3) 0.037(3) 0.020(3) 0.003(2) 0.008(2) 0.000(3)
C3 0.030(3) 0.049(4) 0.046(4) -0.001(3) 0.006(3) -0.022(3)
C4 0.049(4) 0.021(3) 0.047(4) -0.012(2) 0.007(3) -0.010(2)
C5 0.038(4) 0.056(5) 0.072(5) 0.040(4) -0.009(4) -0.001(3)
C7 0.050(4) 0.044(3) 0.037(3) -0.007(3) 0.022(3) -0.020(3)
C8 0.047(4) 0.035(3) 0.048(4) 0.009(3) -0.006(3) -0.021(3)
C1 0.032(5) 0.027(4) 0.043(7) 0.011(4) -0.014(4) -0.005(4)
C6 0.056(12) 0.037(6) 0.019(5) 0.000(4) -0.008(6) -0.008(7)
C1A 0.040(9) 0.033(9) 0.029(9) 0.006(7) 0.001(7) -0.016(7)
C6A 0.054(14) 0.035(8) 0.036(11) -0.001(7) -0.022(10) -0.005(9)
N3 0.0174(19) 0.026(2) 0.0179(19) -0.0044(16) 0.0027(15) -0.0050(16)
C9 0.016(2) 0.029(2) 0.020(2) -0.0051(19) 0.0039(18) -0.0074(19)
C10 0.023(2) 0.032(3) 0.018(2) -0.005(2) 0.0036(19) -0.005(2)
C11 0.026(3) 0.044(3) 0.030(3) -0.008(2) 0.007(2) -0.010(2)
C12 0.027(3) 0.044(3) 0.032(3) -0.004(3) 0.012(2) -0.002(2)
C13 0.016(2) 0.023(2) 0.020(2) -0.0031(18) 0.0002(18) -0.0034(18)
C14 0.023(2) 0.026(2) 0.022(2) -0.004(2) 0.0014(19) -0.003(2)
C15 0.019(2) 0.030(3) 0.022(2) -0.001(2) -0.0013(19) 0.000(2)
C16 0.030(3) 0.036(3) 0.029(3) 0.000(2) 0.000(2) 0.004(2)
C17 0.019(2) 0.020(2) 0.020(2) -0.0017(18) 0.0013(18) -0.0013(18)
C18 0.025(3) 0.032(3) 0.020(2) -0.003(2) 0.0032(19) -0.010(2)
C19 0.037(3) 0.030(3) 0.022(3) -0.004(2) 0.006(2) -0.012(2)
C20 0.045(4) 0.040(3) 0.029(3) 0.001(2) -0.003(3) -0.009(3)
C21 0.021(2) 0.024(2) 0.018(2) -0.0059(18) 0.0032(18) -0.0041(19)
C22 0.026(2) 0.026(2) 0.020(2) -0.0042(19) 0.0028(19) -0.007(2)
C23 0.026(3) 0.032(3) 0.021(2) -0.006(2) 0.002(2) -0.006(2)
C24 0.029(3) 0.044(3) 0.023(3) -0.008(2) 0.000(2) -0.007(2)
N4 0.030(3) 0.036(3) 0.062(4) -0.021(3) -0.009(2) -0.001(2)
C25 0.036(3) 0.038(3) 0.061(4) -0.015(3) -0.006(3) -0.007(3)
C26 0.049(4) 0.044(4) 0.113(8) -0.013(4) -0.018(5) -0.018(4)
C27 0.078(6) 0.058(5) 0.087(7) -0.017(5) -0.001(5) -0.043(5)
C28 0.042(4) 0.046(4) 0.104(7) -0.031(4) 0.017(4) -0.012(3)
C29 0.037(3) 0.033(3) 0.060(4) -0.020(3) -0.014(3) 0.002(3)
C30 0.031(3) 0.034(3) 0.057(4) -0.012(3) -0.010(3) 0.002(2)
C31 0.051(4) 0.051(4) 0.056(4) -0.022(3) -0.010(3) 0.000(3)
C32 0.049(4) 0.073(5) 0.053(5) -0.013(4) 0.001(3) -0.018(4)
C33 0.038(3) 0.033(3) 0.067(5) -0.023(3) -0.008(3) -0.006(3)
C34 0.029(3) 0.045(4) 0.067(5) -0.031(3) -0.006(3) -0.003(3)
C35 0.030(3) 0.042(3) 0.054(4) -0.016(3) -0.003(3) -0.009(3)
C36 0.029(3) 0.039(3) 0.058(4) -0.023(3) 0.004(3) -0.008(2)
C37 0.050(4) 0.047(4) 0.065(5) -0.019(4) -0.024(4) 0.000(3)
C38 0.098(8) 0.110(9) 0.085(7) -0.057(7) -0.050(6) 0.031(7)
C39 0.081(8) 0.131(11) 0.104(9) -0.046(8) -0.053(7) 0.008(7)
C40 0.135(13) 0.127(12) 0.107(11) 0.011(9) -0.047(10) -0.048(10)
N5 0.030(7) 0.039(5) 0.021(5) -0.007(4) 0.004(4) 0.000(5)
C45 0.046(6) 0.022(5) 0.032(6) -0.008(5) 0.025(5) -0.007(5)
C46 0.025(5) 0.029(6) 0.022(5) -0.012(4) 0.002(4) -0.008(4)
C47 0.045(9) 0.040(7) 0.079(12) -0.043(7) 0.038(8) -0.019(7)
C48 0.033(15) 0.058(5) 0.065(6) -0.025(5) 0.014(14) -0.014(6)
C41 0.021(2) 0.042(3) 0.021(3) -0.007(2) 0.001(2) -0.002(2)
C42 0.018(2) 0.043(3) 0.019(2) -0.007(2) 0.0007(19) -0.003(2)
C43 0.022(3) 0.058(4) 0.023(3) -0.010(3) 0.004(2) -0.008(3)
C44 0.032(3) 0.058(4) 0.023(3) -0.009(3) 0.000(2) -0.008(3)
C49 0.041(5) 0.073(4) 0.032(3) -0.027(3) 0.000(4) -0.009(3)
C50 0.047(5) 0.109(11) 0.079(10) -0.063(9) -0.017(6) 0.007(6)
C51 0.047(7) 0.114(12) 0.084(11) -0.068(10) -0.010(7) 0.001(7)
C52 0.069(11) 0.19(2) 0.16(2) -0.10(2) -0.052(13) 0.009(14)
C53 0.067(8) 0.040(5) 0.023(5) -0.005(4) 0.008(6) 0.011(5)
C54 0.123(13) 0.058(6) 0.028(6) 0.007(5) 0.019(7) 0.016(7)
C55 0.128(13) 0.053(7) 0.057(8) 0.008(5) 0.009(9) 0.009(7)
C56 0.108(16) 0.068(10) 0.096(13) -0.016(10) 0.008(13) 0.006(11)
N5A 0.028(6) 0.043(5) 0.022(5) -0.016(4) 0.003(4) -0.004(4)
C45A 0.030(5) 0.037(7) 0.028(6) -0.017(5) -0.001(5) -0.013(5)
C46A 0.044(7) 0.050(7) 0.031(6) -0.019(6) 0.001(5) -0.003(6)
C47A 0.061(13) 0.063(9) 0.084(14) -0.052(9) 0.022(11) -0.003(10)
C48A 0.035(15) 0.059(5) 0.066(6) -0.025(5) 0.014(14) -0.013(6)
C49A 0.040(5) 0.073(4) 0.032(3) -0.027(3) 0.000(5) -0.011(3)
C50A 0.081(11) 0.087(6) 0.046(8) -0.035(6) -0.002(7) -0.043(7)
C51A 0.135(18) 0.156(15) 0.058(10) -0.046(11) -0.005(11) -0.095(14)
C52A 0.17(3) 0.161(16) 0.13(2) -0.077(15) -0.001(19) -0.111(17)
C53A 0.041(6) 0.049(5) 0.023(5) -0.001(4) -0.009(5) -0.005(4)
C54A 0.051(7) 0.062(6) 0.043(7) -0.007(6) -0.020(6) 0.009(5)
C55A 0.057(8) 0.048(6) 0.186(19) -0.009(9) -0.082(10) 0.001(6)
C56A 0.043(8) 0.071(8) 0.098(14) 0.050(10) -0.011(9) -0.004(7)
O37 0.032(2) 0.035(2) 0.041(2) -0.0146(19) -0.0043(18) -0.0013(17)
C57 0.044(4) 0.043(4) 0.046(4) -0.015(3) -0.007(3) -0.006(3)
O38 0.096(6) 0.242(13) 0.063(5) -0.029(6) 0.017(5) 0.022(7)
C58 0.088(8) 0.126(10) 0.074(7) -0.031(7) 0.002(6) 0.036(7)
O39 0.057(7) 0.057(5) 0.085(7) -0.034(4) -0.018(5) 0.006(4)
C59 0.046(8) 0.039(5) 0.035(8) -0.001(7) 0.003(7) -0.015(4)
O39A 0.047(13) 0.060(11) 0.074(13) -0.028(9) -0.003(9) 0.003(9)
C59A 0.044(9) 0.040(6) 0.031(9) -0.002(8) 0.007(8) -0.013(5)

loop_
_atom_type_symbol
_atom_type_description
_atom_type_scat_dispersion_real
_atom_type_scat_dispersion_imag
_atom_type_scat_source
C C 0.0181 0.0091 'International Tables Vol C Tables 4.2.6.8 and 6.1.1.4'
H H 0.0000 0.0000 'International Tables Vol C Tables 4.2.6.8 and 6.1.1.4'
Ce Ce -1.8482 9.6596 'International Tables Vol C Tables 4.2.6.8 and 6.1.1.4'
Mo Mo -0.0483 2.7339 'International Tables Vol C Tables 4.2.6.8 and 6.1.1.4'
N N 0.0311 0.0180 'International Tables Vol C Tables 4.2.6.8 and 6.1.1.4'
O O 0.0492 0.0322 'International Tables Vol C Tables 4.2.6.8 and 6.1.1.4'
W W -5.4734 5.5774 'International Tables Vol C Tables 4.2.6.8 and 6.1.1.4'

loop_
_exptl_crystal_face_index_h
_exptl_crystal_face_index_k
_exptl_crystal_face_index_l
_exptl_crystal_face_perp_dist
0 4 16 0.0243
8 2 -4 0.0567
1 -4 -16 0.0456
-8 -2 2 0.0567
0 -8 2 0.0147
0 8 -2 0.0147

loop_
_geom_angle_atom_site_label_1
_geom_angle_atom_site_label_2
_geom_angle_atom_site_label_3
_geom_angle
_geom_angle_site_symmetry_1
_geom_angle_site_symmetry_3
_geom_angle_publ_flag
O2 W2 O11 91.06(15) . . ?
O2 W2 O15 101.76(16) . . ?
O2 W2 O18 103.65(16) . . ?
O2 W2 O19 105.56(16) . . ?
O2 W2 O35 163.09(14) . . ?
O11 W2 O35 72.06(12) . . ?
O15 W2 O11 80.01(14) . . ?
O15 W2 O18 147.66(14) . . ?
O15 W2 O35 74.85(13) . . ?
O18 W2 O11 79.85(14) . . ?
O18 W2 O35 75.01(13) . . ?
O19 W2 O11 163.38(14) . . ?
O19 W2 O15 96.25(14) . . ?
O19 W2 O18 95.86(14) . . ?
O19 W2 O35 91.32(13) . . ?
O3 W3 O12 91.14(15) . . ?
O3 W3 O15 102.27(16) . . ?
O3 W3 O16 103.24(16) . . ?
O3 W3 O20 105.29(16) . . ?
O3 W3 O35 163.08(15) . . ?
O12 W3 O35 71.97(12) . . ?
O15 W3 O12 80.23(14) . . ?
O15 W3 O35 74.57(13) . . ?
O16 W3 O12 80.44(14) . . ?
O16 W3 O15 148.10(14) . . ?
O16 W3 O35 75.44(13) . . ?
O20 W3 O12 163.56(14) . . ?
O20 W3 O15 95.12(15) . . ?
O20 W3 O16 96.31(15) . . ?
O20 W3 O35 91.59(13) . . ?
O4 W4 O13 92.52(16) . . ?
O4 W4 O16 102.84(17) . . ?
O4 W4 O17 103.81(17) . . ?
O4 W4 O21 105.47(17) . . ?
O4 W4 O35 164.32(15) . . ?
O13 W4 O35 71.82(12) . . ?
O16 W4 O13 80.51(14) . . ?
O16 W4 O35 74.36(13) . . ?
O17 W4 O13 79.63(14) . . ?
O17 W4 O16 147.24(14) . . ?
O17 W4 O35 74.81(13) . . ?
O21 W4 O13 162.01(14) . . ?
O21 W4 O16 95.62(15) . . ?
O21 W4 O17 95.29(15) . . ?
O21 W4 O35 90.20(13) . . ?
O5 W5 O14 91.35(16) . . ?
O5 W5 O17 103.04(17) . . ?
O5 W5 O18 103.22(16) . . ?
O5 W5 O22 105.28(17) . . ?
O5 W5 O35 163.11(15) . . ?
O14 W5 O35 71.76(12) . . ?
O17 W5 O14 80.15(14) . . ?
O17 W5 O18 147.31(15) . . ?
O17 W5 O35 75.05(13) . . ?
O18 W5 O14 80.12(14) . . ?
O18 W5 O35 74.15(13) . . ?
O22 W5 O14 163.37(14) . . ?
O22 W5 O17 95.93(15) . . ?
O22 W5 O18 95.59(15) . . ?
O22 W5 O35 91.60(13) . . ?
O7 W7 O23 91.42(16) . . ?
O7 W7 O27 102.82(17) . . ?
O7 W7 O30 103.64(17) . . ?
O7 W7 O31 105.87(17) . . ?
O7 W7 O36 163.52(15) . . ?
O23 W7 O36 72.10(12) . . ?
O27 W7 O23 80.18(15) . . ?
O27 W7 O36 74.77(14) . . ?
O30 W7 O23 80.14(14) . . ?
O30 W7 O27 147.21(15) . . ?
O30 W7 O36 74.34(14) . . ?
O31 W7 O23 162.70(15) . . ?
O31 W7 O27 95.38(15) . . ?
O31 W7 O30 95.67(15) . . ?
O31 W7 O36 90.60(13) . . ?
O8 W8 O24 91.60(17) . . ?
O8 W8 O27 102.36(18) . . ?
O8 W8 O28 103.04(18) . . ?
O8 W8 O32 105.67(18) . . ?
O8 W8 O36 163.51(16) . . ?
O24 W8 O36 71.92(13) . . ?
O27 W8 O24 80.62(15) . . ?
O27 W8 O36 75.14(14) . . ?
O28 W8 O24 80.32(15) . . ?
O28 W8 O27 148.47(16) . . ?
O28 W8 O36 75.17(14) . . ?
O32 W8 O24 162.72(15) . . ?
O32 W8 O27 94.87(15) . . ?
O32 W8 O28 95.93(16) . . ?
O32 W8 O36 90.81(14) . . ?
O9 W9 O25 91.57(17) . . ?
O9 W9 O28 103.00(18) . . ?
O9 W9 O29 103.34(18) . . ?
O9 W9 O33 105.55(18) . . ?
O9 W9 O36 163.11(16) . . ?
O25 W9 O36 71.54(13) . . ?
O28 W9 O25 79.76(15) . . ?
O28 W9 O36 74.42(14) . . ?
O29 W9 O25 79.87(14) . . ?
O29 W9 O28 146.93(15) . . ?
O29 W9 O36 74.54(14) . . ?
O33 W9 O25 162.87(15) . . ?
O33 W9 O28 95.68(16) . . ?
O33 W9 O29 96.17(16) . . ?
O33 W9 O36 91.34(14) . . ?
O10 W10 O26 92.25(15) . . ?
O10 W10 O29 103.45(17) . . ?
O10 W10 O30 104.07(17) . . ?
O10 W10 O34 104.70(16) . . ?
O10 W10 O36 164.32(14) . . ?
O26 W10 O36 72.07(13) . . ?
O29 W10 O26 79.88(14) . . ?
O29 W10 O30 146.25(15) . . ?
O29 W10 O36 74.34(13) . . ?
O30 W10 O26 79.90(14) . . ?
O30 W10 O36 73.86(13) . . ?
O34 W10 O26 163.05(15) . . ?
O34 W10 O29 95.73(15) . . ?
O34 W10 O30 95.81(15) . . ?
O34 W10 O36 90.98(14) . . ?
O19 Ce1 O20 70.69(11) . . ?
O19 Ce1 O22 70.98(11) . . ?
O20 Ce1 O22 110.96(11) . . ?
O21 Ce1 O19 110.23(11) . . ?
O21 Ce1 O20 71.72(11) . . ?
O21 Ce1 O22 70.97(11) . . ?
O21 Ce1 O31 80.33(11) . . ?
O21 Ce1 O32 81.57(11) . . ?
O21 Ce1 O33 143.36(12) . . ?
O31 Ce1 O19 142.43(11) . . ?
O31 Ce1 O20 79.56(11) . . ?
O31 Ce1 O22 143.47(11) . . ?
O31 Ce1 O32 71.36(11) . . ?
O32 Ce1 O19 144.22(11) . . ?
O32 Ce1 O20 143.30(11) . . ?
O32 Ce1 O22 82.26(11) . . ?
O33 Ce1 O19 81.48(11) . . ?
O33 Ce1 O20 142.74(12) . . ?
O33 Ce1 O22 81.32(11) . . ?
O33 Ce1 O31 112.00(11) . . ?
O33 Ce1 O32 71.13(12) . . ?
O34 Ce1 O19 80.26(11) . . ?
O34 Ce1 O20 78.32(11) . . ?
O34 Ce1 O21 141.95(11) . . ?
O34 Ce1 O22 143.75(11) . . ?
O34 Ce1 O31 71.51(11) . . ?
O34 Ce1 O32 111.72(11) . . ?
O34 Ce1 O33 72.84(12) . . ?
O11 Mo1 O13 161.46(13) . . ?
O11 Mo1 O35 80.68(13) . . ?
O12 Mo1 O11 89.05(15) . . ?
O12 Mo1 O13 88.61(15) . . ?
O12 Mo1 O14 161.96(14) . . ?
O12 Mo1 O35 80.96(13) . . ?
O13 Mo1 O35 80.79(13) . . ?
O14 Mo1 O11 88.79(15) . . ?
O14 Mo1 O13 87.77(15) . . ?
O14 Mo1 O35 81.01(13) . . ?
N1 Mo1 O11 101.32(18) . . ?
N1 Mo1 O12 98.76(19) . . ?
N1 Mo1 O13 97.22(18) . . ?
N1 Mo1 O14 99.23(19) . . ?
N1 Mo1 O35 177.99(18) . . ?
O23 Mo6 O24 87.14(16) . . ?
O23 Mo6 O25 161.67(14) . . ?
O23 Mo6 O36 81.27(13) . . ?
O24 Mo6 O36 79.96(14) . . ?
O25 Mo6 O24 87.94(16) . . ?
O25 Mo6 O36 80.49(13) . . ?
O26 Mo6 O23 90.83(16) . . ?
O26 Mo6 O24 161.85(14) . . ?
O26 Mo6 O25 88.37(16) . . ?
O26 Mo6 O36 81.90(14) . . ?
N2 Mo6 O23 99.7(2) . . ?
N2 Mo6 O24 97.7(2) . . ?
N2 Mo6 O25 98.4(2) . . ?
N2 Mo6 O26 100.5(2) . . ?
N2 Mo6 O36 177.4(2) . . ?
Mo1 O11 W2 107.14(14) . . ?
C1 O11 W2 120.3(5) . . ?
C1 O11 Mo1 125.9(5) . . ?
C1A O11 W2 122.4(9) . . ?
C1A O11 Mo1 129.2(9) . . ?
Mo1 O12 W3 107.37(15) . . ?
C2 O12 W3 124.4(3) . . ?
C2 O12 Mo1 127.6(3) . . ?
Mo1 O13 W4 108.16(14) . . ?
C3 O13 W4 120.9(3) . . ?
C3 O13 Mo1 123.3(3) . . ?
Mo1 O14 W5 108.04(15) . . ?
C4 O14 W5 120.8(3) . . ?
C4 O14 Mo1 123.3(3) . . ?
W2 O15 W3 115.94(16) . . ?
W3 O16 W4 116.89(17) . . ?
W4 O17 W5 117.12(17) . . ?
W2 O18 W5 116.57(16) . . ?
W2 O19 Ce1 133.21(16) . . ?
W3 O20 Ce1 132.70(16) . . ?
W4 O21 Ce1 134.38(17) . . ?
W5 O22 Ce1 131.98(17) . . ?
Mo6 O23 W7 107.32(15) . . ?
C5 O23 W7 121.7(4) . . ?
C5 O23 Mo6 125.1(4) . . ?
Mo6 O24 W8 107.70(15) . . ?
C6 O24 W8 125.1(6) . . ?
C6 O24 Mo6 127.2(6) . . ?
C6A O24 W8 116.3(10) . . ?
C6A O24 Mo6 124.3(10) . . ?
Mo6 O25 W9 108.10(15) . . ?
C7 O25 W9 120.4(4) . . ?
C7 O25 Mo6 126.4(4) . . ?
Mo6 O26 W10 107.52(15) . . ?
C8 O26 W10 121.0(3) . . ?
C8 O26 Mo6 124.9(4) . . ?
W7 O27 W8 116.48(18) . . ?
W8 O28 W9 116.31(18) . . ?
W10 O29 W9 117.66(18) . . ?
W7 O30 W10 117.73(17) . . ?
W7 O31 Ce1 133.01(17) . . ?
W8 O32 Ce1 132.66(18) . . ?
W9 O33 Ce1 132.15(17) . . ?
W10 O34 Ce1 132.74(17) . . ?
W2 O35 W3 89.09(11) . . ?
W2 O35 W4 160.64(15) . . ?
W2 O35 W5 88.79(11) . . ?
W3 O35 W4 88.12(11) . . ?
W3 O35 W5 161.08(15) . . ?
W5 O35 W4 87.68(11) . . ?
Mo1 O35 W2 100.12(12) . . ?
Mo1 O35 W3 99.70(13) . . ?
Mo1 O35 W4 99.23(12) . . ?
Mo1 O35 W5 99.18(12) . . ?
W7 O36 W9 160.87(15) . . ?
W7 O36 W10 88.32(11) . . ?
W8 O36 W7 88.76(12) . . ?
W8 O36 W9 88.50(12) . . ?
W8 O36 W10 161.08(15) . . ?
W9 O36 W10 88.16(12) . . ?
Mo6 O36 W7 99.26(13) . . ?
Mo6 O36 W8 100.42(13) . . ?
Mo6 O36 W9 99.86(13) . . ?
Mo6 O36 W10 98.50(14) . . ?
O1 N1 Mo1 177.8(5) . . ?
O6 N2 Mo6 178.1(5) . . ?
O12 C2 H2A 109.5 . . ?
O12 C2 H2B 109.5 . . ?
O12 C2 H2C 109.5 . . ?
H2A C2 H2B 109.5 . . ?
H2A C2 H2C 109.5 . . ?
H2B C2 H2C 109.5 . . ?
O13 C3 H3A 109.5 . . ?
O13 C3 H3B 109.5 . . ?
O13 C3 H3C 109.5 . . ?
H3A C3 H3B 109.5 . . ?
H3A C3 H3C 109.5 . . ?
H3B C3 H3C 109.5 . . ?
O14 C4 H4A 109.5 . . ?
O14 C4 H4B 109.5 . . ?
O14 C4 H4C 109.5 . . ?
H4A C4 H4B 109.5 . . ?
H4A C4 H4C 109.5 . . ?
H4B C4 H4C 109.5 . . ?
O23 C5 H5A 109.5 . . ?
O23 C5 H5B 109.5 . . ?
O23 C5 H5C 109.5 . . ?
H5A C5 H5B 109.5 . . ?
H5A C5 H5C 109.5 . . ?
H5B C5 H5C 109.5 . . ?
O25 C7 H7A 109.5 . . ?
O25 C7 H7B 109.5 . . ?
O25 C7 H7C 109.5 . . ?
H7A C7 H7B 109.5 . . ?
H7A C7 H7C 109.5 . . ?
H7B C7 H7C 109.5 . . ?
O26 C8 H8A 109.5 . . ?
O26 C8 H8B 109.5 . . ?
O26 C8 H8C 109.5 . . ?
H8A C8 H8B 109.5 . . ?
H8A C8 H8C 109.5 . . ?
H8B C8 H8C 109.5 . . ?
O11 C1 H1A 109.5 . . ?
O11 C1 H1B 109.5 . . ?
O11 C1 H1C 109.5 . . ?
H1A C1 H1B 109.5 . . ?
H1A C1 H1C 109.5 . . ?
H1B C1 H1C 109.5 . . ?
O24 C6 H6A 109.5 . . ?
O24 C6 H6B 109.5 . . ?
O24 C6 H6C 109.5 . . ?
H6A C6 H6B 109.5 . . ?
H6A C6 H6C 109.5 . . ?
H6B C6 H6C 109.5 . . ?
O11 C1A H1AA 109.5 . . ?
O11 C1A H1AB 109.5 . . ?
O11 C1A H1AC 109.5 . . ?
H1AA C1A H1AB 109.5 . . ?
H1AA C1A H1AC 109.5 . . ?
H1AB C1A H1AC 109.5 . . ?
O24 C6A H6AA 109.5 . . ?
O24 C6A H6AB 109.5 . . ?
O24 C6A H6AC 109.5 . . ?
H6AA C6A H6AB 109.5 . . ?
H6AA C6A H6AC 109.5 . . ?
H6AB C6A H6AC 109.5 . . ?
C9 N3 C13 111.0(4) . . ?
C9 N3 C21 108.4(4) . . ?
C13 N3 C21 108.6(4) . . ?
C17 N3 C9 109.2(4) . . ?
C17 N3 C13 108.4(4) . . ?
C17 N3 C21 111.3(4) . . ?
N3 C9 H9A 108.3 . . ?
N3 C9 H9B 108.3 . . ?
H9A C9 H9B 107.4 . . ?
C10 C9 N3 115.8(4) . . ?
C10 C9 H9A 108.3 . . ?
C10 C9 H9B 108.3 . . ?
C9 C10 H10A 109.5 . . ?
C9 C10 H10B 109.5 . . ?
C9 C10 C11 110.6(4) . . ?
H10A C10 H10B 108.1 . . ?
C11 C10 H10A 109.5 . . ?
C11 C10 H10B 109.5 . . ?
C10 C11 H11A 109.3 . . ?
C10 C11 H11B 109.3 . . ?
C10 C11 C12 111.7(5) . . ?
H11A C11 H11B 107.9 . . ?
C12 C11 H11A 109.3 . . ?
C12 C11 H11B 109.3 . . ?
C11 C12 H12A 109.5 . . ?
C11 C12 H12B 109.5 . . ?
C11 C12 H12C 109.5 . . ?
H12A C12 H12B 109.5 . . ?
H12A C12 H12C 109.5 . . ?
H12B C12 H12C 109.5 . . ?
N3 C13 H13A 108.1 . . ?
N3 C13 H13B 108.1 . . ?
H13A C13 H13B 107.3 . . ?
C14 C13 N3 116.6(4) . . ?
C14 C13 H13A 108.1 . . ?
C14 C13 H13B 108.1 . . ?
C13 C14 H14A 109.8 . . ?
C13 C14 H14B 109.8 . . ?
H14A C14 H14B 108.3 . . ?
C15 C14 C13 109.3(4) . . ?
C15 C14 H14A 109.8 . . ?
C15 C14 H14B 109.8 . . ?
C14 C15 H15A 109.2 . . ?
C14 C15 H15B 109.2 . . ?
C14 C15 C16 112.3(5) . . ?
H15A C15 H15B 107.9 . . ?
C16 C15 H15A 109.2 . . ?
C16 C15 H15B 109.2 . . ?
C15 C16 H16A 109.5 . . ?
C15 C16 H16B 109.5 . . ?
C15 C16 H16C 109.5 . . ?
H16A C16 H16B 109.5 . . ?
H16A C16 H16C 109.5 . . ?
H16B C16 H16C 109.5 . . ?
N3 C17 H17A 108.1 . . ?
N3 C17 H17B 108.1 . . ?
N3 C17 C18 116.8(4) . . ?
H17A C17 H17B 107.3 . . ?
C18 C17 H17A 108.1 . . ?
C18 C17 H17B 108.1 . . ?
C17 C18 H18A 109.7 . . ?
C17 C18 H18B 109.7 . . ?
C17 C18 C19 109.9(4) . . ?
H18A C18 H18B 108.2 . . ?
C19 C18 H18A 109.7 . . ?
C19 C18 H18B 109.7 . . ?
C18 C19 H19A 109.0 . . ?
C18 C19 H19B 109.0 . . ?
H19A C19 H19B 107.8 . . ?
C20 C19 C18 112.9(5) . . ?
C20 C19 H19A 109.0 . . ?
C20 C19 H19B 109.0 . . ?
C19 C20 H20A 109.5 . . ?
C19 C20 H20B 109.5 . . ?
C19 C20 H20C 109.5 . . ?
H20A C20 H20B 109.5 . . ?
H20A C20 H20C 109.5 . . ?
H20B C20 H20C 109.5 . . ?
N3 C21 H21A 108.2 . . ?
N3 C21 H21B 108.2 . . ?
H21A C21 H21B 107.3 . . ?
C22 C21 N3 116.4(4) . . ?
C22 C21 H21A 108.2 . . ?
C22 C21 H21B 108.2 . . ?
C21 C22 H22A 110.1 . . ?
C21 C22 H22B 110.1 . . ?
C21 C22 C23 108.0(4) . . ?
H22A C22 H22B 108.4 . . ?
C23 C22 H22A 110.1 . . ?
C23 C22 H22B 110.1 . . ?
C22 C23 H23A 109.1 . . ?
C22 C23 H23B 109.1 . . ?
H23A C23 H23B 107.8 . . ?
C24 C23 C22 112.4(4) . . ?
C24 C23 H23A 109.1 . . ?
C24 C23 H23B 109.1 . . ?
C23 C24 H24A 109.5 . . ?
C23 C24 H24B 109.5 . . ?
C23 C24 H24C 109.5 . . ?
H24A C24 H24B 109.5 . . ?
H24A C24 H24C 109.5 . . ?
H24B C24 H24C 109.5 . . ?
C25 N4 C37 111.5(6) . . ?
C29 N4 C25 111.4(5) . . ?
C29 N4 C33 111.4(6) . . ?
C29 N4 C37 105.8(5) . . ?
C33 N4 C25 105.7(5) . . ?
C33 N4 C37 111.3(5) . . ?
N4 C25 H25A 108.4 . . ?
N4 C25 H25B 108.4 . . ?
H25A C25 H25B 107.5 . . ?
C26 C25 N4 115.5(6) . . ?
C26 C25 H25A 108.4 . . ?
C26 C25 H25B 108.4 . . ?
C25 C26 H26A 109.6 . . ?
C25 C26 H26B 109.6 . . ?
C25 C26 C27 110.1(7) . . ?
H26A C26 H26B 108.1 . . ?
C27 C26 H26A 109.6 . . ?
C27 C26 H26B 109.6 . . ?
C26 C27 H27A 108.8 . . ?
C26 C27 H27B 108.8 . . ?
H27A C27 H27B 107.7 . . ?
C28 C27 C26 113.6(8) . . ?
C28 C27 H27A 108.8 . . ?
C28 C27 H27B 108.8 . . ?
C27 C28 H28A 109.5 . . ?
C27 C28 H28B 109.5 . . ?
C27 C28 H28C 109.5 . . ?
H28A C28 H28B 109.5 . . ?
H28A C28 H28C 109.5 . . ?
H28B C28 H28C 109.5 . . ?
N4 C29 H29A 108.4 . . ?
N4 C29 H29B 108.4 . . ?
N4 C29 C30 115.4(5) . . ?
H29A C29 H29B 107.5 . . ?
C30 C29 H29A 108.4 . . ?
C30 C29 H29B 108.4 . . ?
C29 C30 H30A 109.7 . . ?
C29 C30 H30B 109.7 . . ?
H30A C30 H30B 108.2 . . ?
C31 C30 C29 109.9(5) . . ?
C31 C30 H30A 109.7 . . ?
C31 C30 H30B 109.7 . . ?
C30 C31 H31A 109.0 . . ?
C30 C31 H31B 109.0 . . ?
C30 C31 C32 113.0(6) . . ?
H31A C31 H31B 107.8 . . ?
C32 C31 H31A 109.0 . . ?
C32 C31 H31B 109.0 . . ?
C31 C32 H32A 109.5 . . ?
C31 C32 H32B 109.5 . . ?
C31 C32 H32C 109.5 . . ?
H32A C32 H32B 109.5 . . ?
H32A C32 H32C 109.5 . . ?
H32B C32 H32C 109.5 . . ?
N4 C33 H33A 108.4 . . ?
N4 C33 H33B 108.4 . . ?
N4 C33 C34 115.5(5) . . ?
H33A C33 H33B 107.5 . . ?
C34 C33 H33A 108.4 . . ?
C34 C33 H33B 108.4 . . ?
C33 C34 H34A 109.6 . . ?
C33 C34 H34B 109.6 . . ?
H34A C34 H34B 108.1 . . ?
C35 C34 C33 110.4(5) . . ?
C35 C34 H34A 109.6 . . ?
C35 C34 H34B 109.6 . . ?
C34 C35 H35A 108.8 . . ?
C34 C35 H35B 108.8 . . ?
H35A C35 H35B 107.7 . . ?
C36 C35 C34 113.7(6) . . ?
C36 C35 H35A 108.8 . . ?
C36 C35 H35B 108.8 . . ?
C35 C36 H36A 109.5 . . ?
C35 C36 H36B 109.5 . . ?
C35 C36 H36C 109.5 . . ?
H36A C36 H36B 109.5 . . ?
H36A C36 H36C 109.5 . . ?
H36B C36 H36C 109.5 . . ?
N4 C37 H37A 108.6 . . ?
N4 C37 H37B 108.6 . . ?
H37A C37 H37B 107.6 . . ?
C38 C37 N4 114.7(6) . . ?
C38 C37 H37A 108.6 . . ?
C38 C37 H37B 108.6 . . ?
C37 C38 H38A 109.4 . . ?
C37 C38 H38B 109.4 . . ?
H38A C38 H38B 108.0 . . ?
C39 C38 C37 111.2(9) . . ?
C39 C38 H38A 109.4 . . ?
C39 C38 H38B 109.4 . . ?
C38 C39 H39A 109.2 . . ?
C38 C39 H39B 109.2 . . ?
H39A C39 H39B 107.9 . . ?
C40 C39 C38 112.2(14) . . ?
C40 C39 H39A 109.2 . . ?
C40 C39 H39B 109.2 . . ?
C39 C40 H40A 109.5 . . ?
C39 C40 H40B 109.5 . . ?
C39 C40 H40C 109.5 . . ?
H40A C40 H40B 109.5 . . ?
H40A C40 H40C 109.5 . . ?
H40B C40 H40C 109.5 . . ?
C41 N5 C45 111.7(9) . . ?
C49 N5 C45 106.4(13) . . ?
C49 N5 C41 110(2) . . ?
C49 N5 C53 112.3(14) . . ?
C53 N5 C45 109.2(11) . . ?
C53 N5 C41 107.3(9) . . ?
N5 C45 H45A 108.3 . . ?
N5 C45 H45B 108.3 . . ?
H45A C45 H45B 107.4 . . ?
C46 C45 N5 115.8(9) . . ?
C46 C45 H45A 108.3 . . ?
C46 C45 H45B 108.3 . . ?
C45 C46 H46A 109.6 . . ?
C45 C46 H46B 109.6 . . ?
H46A C46 H46B 108.2 . . ?
C47 C46 C45 110.1(11) . . ?
C47 C46 H46A 109.6 . . ?
C47 C46 H46B 109.6 . . ?
C46 C47 H47A 108.3 . . ?
C46 C47 H47B 108.3 . . ?
H47A C47 H47B 107.4 . . ?
C48 C47 C46 115.8(15) . . ?
C48 C47 H47A 108.3 . . ?
C48 C47 H47B 108.3 . . ?
C47 C48 H48A 109.5 . . ?
C47 C48 H48B 109.5 . . ?
C47 C48 H48C 109.5 . . ?
H48A C48 H48B 109.5 . . ?
H48A C48 H48C 109.5 . . ?
H48B C48 H48C 109.5 . . ?
N5 C41 H41C 108.1 . . ?
N5 C41 H41D 108.1 . . ?
H41C C41 H41D 107.3 . . ?
H41A C41 H41B 107.8 . . ?
C42 C41 N5 116.7(7) . . ?
C42 C41 H41C 108.1 . . ?
C42 C41 H41D 108.1 . . ?
C42 C41 H41A 109.1 . . ?
C42 C41 H41B 109.1 . . ?
C42 C41 N5A 112.6(7) . . ?
N5A C41 H41A 109.1 . . ?
N5A C41 H41B 109.1 . . ?
C41 C42 H42A 109.6 . . ?
C41 C42 H42B 109.6 . . ?
C41 C42 C43 110.3(5) . . ?
H42A C42 H42B 108.1 . . ?
C43 C42 H42A 109.6 . . ?
C43 C42 H42B 109.6 . . ?
C42 C43 H43A 109.3 . . ?
C42 C43 H43B 109.3 . . ?
H43A C43 H43B 108.0 . . ?
C44 C43 C42 111.4(5) . . ?
C44 C43 H43A 109.3 . . ?
C44 C43 H43B 109.3 . . ?
C43 C44 H44A 109.5 . . ?
C43 C44 H44B 109.5 . . ?
C43 C44 H44C 109.5 . . ?
H44A C44 H44B 109.5 . . ?
H44A C44 H44C 109.5 . . ?
H44B C44 H44C 109.5 . . ?
N5 C49 H49A 108.3 . . ?
N5 C49 H49B 108.3 . . ?
H49A C49 H49B 107.4 . . ?
C50 C49 N5 116.1(17) . . ?
C50 C49 H49A 108.3 . . ?
C50 C49 H49B 108.3 . . ?
C49 C50 H50A 109.9 . . ?
C49 C50 H50B 109.9 . . ?
C49 C50 C51 109.0(13) . . ?
H50A C50 H50B 108.3 . . ?
C51 C50 H50A 109.9 . . ?
C51 C50 H50B 109.9 . . ?
C50 C51 H51A 109.3 . . ?
C50 C51 H51B 109.3 . . ?
H51A C51 H51B 108.0 . . ?
C52 C51 C50 111.5(14) . . ?
C52 C51 H51A 109.3 . . ?
C52 C51 H51B 109.3 . . ?
C51 C52 H52A 109.5 . . ?
C51 C52 H52B 109.5 . . ?
C51 C52 H52C 109.5 . . ?
H52A C52 H52B 109.5 . . ?
H52A C52 H52C 109.5 . . ?
H52B C52 H52C 109.5 . . ?
N5 C53 H53A 108.2 . . ?
N5 C53 H53B 108.2 . . ?
H53A C53 H53B 107.3 . . ?
C54 C53 N5 116.4(11) . . ?
C54 C53 H53A 108.2 . . ?
C54 C53 H53B 108.2 . . ?
C53 C54 H54A 109.8 . . ?
C53 C54 H54B 109.8 . . ?
C53 C54 C55 109.3(11) . . ?
H54A C54 H54B 108.3 . . ?
C55 C54 H54A 109.8 . . ?
C55 C54 H54B 109.8 . . ?
C54 C55 H55A 109.7 . . ?
C54 C55 H55B 109.7 . . ?
H55A C55 H55B 108.2 . . ?
C56 C55 C54 110.0(15) . . ?
C56 C55 H55A 109.7 . . ?
C56 C55 H55B 109.7 . . ?
C55 C56 H56A 109.5 . . ?
C55 C56 H56B 109.5 . . ?
C55 C56 H56C 109.5 . . ?
H56A C56 H56B 109.5 . . ?
H56A C56 H56C 109.5 . . ?
H56B C56 H56C 109.5 . . ?
C41 N5A C49A 107.0(19) . . ?
C45A N5A C41 107.1(10) . . ?
C45A N5A C49A 112.7(13) . . ?
C53A N5A C41 113.0(11) . . ?
C53A N5A C45A 110.1(12) . . ?
C53A N5A C49A 107.0(14) . . ?
N5A C45A H45C 108.3 . . ?
N5A C45A H45D 108.3 . . ?
H45C C45A H45D 107.4 . . ?
C46A C45A N5A 116.0(11) . . ?
C46A C45A H45C 108.3 . . ?
C46A C45A H45D 108.3 . . ?
C45A C46A H46C 109.5 . . ?
C45A C46A H46D 109.5 . . ?
C45A C46A C47A 110.6(12) . . ?
H46C C46A H46D 108.1 . . ?
C47A C46A H46C 109.5 . . ?
C47A C46A H46D 109.5 . . ?
C46A C47A H47C 108.2 . . ?
C46A C47A H47D 108.2 . . ?
H47C C47A H47D 107.4 . . ?
C48A C47A C46A 116.3(19) . . ?
C48A C47A H47C 108.2 . . ?
C48A C47A H47D 108.2 . . ?
C47A C48A H48D 109.5 . . ?
C47A C48A H48E 109.5 . . ?
C47A C48A H48F 109.5 . . ?
H48D C48A H48E 109.5 . . ?
H48D C48A H48F 109.5 . . ?
H48E C48A H48F 109.5 . . ?
N5A C49A H49C 109.1 . . ?
N5A C49A H49D 109.1 . . ?
H49C C49A H49D 107.9 . . ?
C50A C49A N5A 112(2) . . ?
C50A C49A H49C 109.1 . . ?
C50A C49A H49D 109.1 . . ?
C49A C50A H50C 109.7 . . ?
C49A C50A H50D 109.7 . . ?
C49A C50A C51A 109.9(14) . . ?
H50C C50A H50D 108.2 . . ?
C51A C50A H50C 109.7 . . ?
C51A C50A H50D 109.7 . . ?
C50A C51A H51C 109.5 . . ?
C50A C51A H51D 109.5 . . ?
H51C C51A H51D 108.1 . . ?
C52A C51A C50A 110.7(14) . . ?
C52A C51A H51C 109.5 . . ?
C52A C51A H51D 109.5 . . ?
C51A C52A H52D 109.5 . . ?
C51A C52A H52E 109.5 . . ?
C51A C52A H52F 109.5 . . ?
H52D C52A H52E 109.5 . . ?
H52D C52A H52F 109.5 . . ?
H52E C52A H52F 109.5 . . ?
N5A C53A H53C 107.5 . . ?
N5A C53A H53D 107.5 . . ?
N5A C53A C54A 119.2(12) . . ?
H53C C53A H53D 107.0 . . ?
C54A C53A H53C 107.5 . . ?
C54A C53A H53D 107.5 . . ?
C53A C54A H54C 110.2 . . ?
C53A C54A H54D 110.2 . . ?
C53A C54A C55A 107.5(11) . . ?
H54C C54A H54D 108.5 . . ?
C55A C54A H54C 110.2 . . ?
C55A C54A H54D 110.2 . . ?
C54A C55A H55C 110.1 . . ?
C54A C55A H55D 110.1 . . ?
H55C C55A H55D 108.4 . . ?
C56A C55A C54A 107.9(13) . . ?
C56A C55A H55C 110.1 . . ?
C56A C55A H55D 110.1 . . ?
C55A C56A H56D 109.5 . . ?
C55A C56A H56E 109.5 . . ?
C55A C56A H56F 109.5 . . ?
H56D C56A H56E 109.5 . . ?
H56D C56A H56F 109.5 . . ?
H56E C56A H56F 109.5 . . ?
C57 O37 H37 105(7) . . ?
O37 C57 H57A 109.5 . . ?
O37 C57 H57B 109.5 . . ?
O37 C57 H57C 109.5 . . ?
H57A C57 H57B 109.5 . . ?
H57A C57 H57C 109.5 . . ?
H57B C57 H57C 109.5 . . ?
C58 O38 H38 108.2 . . ?
C58 O38 H38C 122.9 . . ?
O38 C58 H58A 109.5 . . ?
O38 C58 H58B 109.5 . . ?
O38 C58 H58C 109.5 . . ?
H58A C58 H58B 109.5 . . ?
H58A C58 H58C 109.5 . . ?
H58B C58 H58C 109.5 . . ?
C59 O39 H39 111.4 . . ?
O39 C59 H59A 109.5 . . ?
O39 C59 H59B 109.5 . . ?
O39 C59 H59C 109.5 . . ?
H59A C59 H59B 109.5 . . ?
H59A C59 H59C 109.5 . . ?
H59B C59 H59C 109.5 . . ?
C59A O39A H39C 109.5 . . ?
O39A C59A H59D 109.5 . . ?
O39A C59A H59E 109.5 . . ?
O39A C59A H59F 109.5 . . ?
H59D C59A H59E 109.5 . . ?
H59D C59A H59F 109.5 . . ?
H59E C59A H59F 109.5 . . ?

loop_
_geom_bond_atom_site_label_1
_geom_bond_atom_site_label_2
_geom_bond_distance
_geom_bond_site_symmetry_2
_geom_bond_publ_flag
W2 O2 1.727(3) . ?
W2 O11 2.237(3) . ?
W2 O15 1.919(3) . ?
W2 O18 1.919(3) . ?
W2 O19 1.758(3) . ?
W2 O35 2.319(3) . ?
W3 O3 1.727(4) . ?
W3 O12 2.236(3) . ?
W3 O15 1.925(3) . ?
W3 O16 1.911(3) . ?
W3 O20 1.758(3) . ?
W3 O35 2.326(3) . ?
W4 O4 1.717(4) . ?
W4 O13 2.217(3) . ?
W4 O16 1.918(3) . ?
W4 O17 1.913(4) . ?
W4 O21 1.768(3) . ?
W4 O35 2.365(3) . ?
W5 O5 1.717(4) . ?
W5 O14 2.225(3) . ?
W5 O17 1.917(3) . ?
W5 O18 1.923(3) . ?
W5 O22 1.774(3) . ?
W5 O35 2.353(3) . ?
W7 O7 1.719(4) . ?
W7 O23 2.229(3) . ?
W7 O27 1.916(4) . ?
W7 O30 1.909(4) . ?
W7 O31 1.768(3) . ?
W7 O36 2.344(3) . ?
W8 O8 1.717(4) . ?
W8 O24 2.218(4) . ?
W8 O27 1.924(4) . ?
W8 O28 1.915(4) . ?
W8 O32 1.770(3) . ?
W8 O36 2.324(4) . ?
W9 O9 1.713(4) . ?
W9 O25 2.225(4) . ?
W9 O28 1.923(4) . ?
W9 O29 1.914(4) . ?
W9 O33 1.769(3) . ?
W9 O36 2.349(3) . ?
W10 O10 1.718(4) . ?
W10 O26 2.229(3) . ?
W10 O29 1.913(4) . ?
W10 O30 1.918(4) . ?
W10 O34 1.768(3) . ?
W10 O36 2.357(4) . ?
Ce1 O19 2.493(3) . ?
Ce1 O20 2.503(3) . ?
Ce1 O21 2.470(3) . ?
Ce1 O22 2.514(3) . ?
Ce1 O31 2.474(3) . ?
Ce1 O32 2.482(3) . ?
Ce1 O33 2.472(3) . ?
Ce1 O34 2.460(3) . ?
Mo1 O11 2.005(3) . ?
Mo1 O12 1.994(4) . ?
Mo1 O13 2.016(4) . ?
Mo1 O14 1.997(4) . ?
Mo1 O35 2.133(3) . ?
Mo1 N1 1.769(4) . ?
Mo6 O23 2.003(4) . ?
Mo6 O24 2.021(4) . ?
Mo6 O25 2.009(4) . ?
Mo6 O26 1.986(4) . ?
Mo6 O36 2.130(3) . ?
Mo6 N2 1.771(5) . ?
O1 N1 1.204(6) . ?
O6 N2 1.198(6) . ?
O11 C1 1.412(8) . ?
O11 C1A 1.418(14) . ?
O12 C2 1.416(6) . ?
O13 C3 1.434(6) . ?
O14 C4 1.434(6) . ?
O23 C5 1.413(7) . ?
O24 C6 1.439(10) . ?
O24 C6A 1.415(12) . ?
O25 C7 1.426(7) . ?
O26 C8 1.425(7) . ?
C2 H2A 0.9800 . ?
C2 H2B 0.9800 . ?
C2 H2C 0.9800 . ?
C3 H3A 0.9800 . ?
C3 H3B 0.9800 . ?
C3 H3C 0.9800 . ?
C4 H4A 0.9800 . ?
C4 H4B 0.9800 . ?
C4 H4C 0.9800 . ?
C5 H5A 0.9800 . ?
C5 H5B 0.9800 . ?
C5 H5C 0.9800 . ?
C7 H7A 0.9800 . ?
C7 H7B 0.9800 . ?
C7 H7C 0.9800 . ?
C8 H8A 0.9800 . ?
C8 H8B 0.9800 . ?
C8 H8C 0.9800 . ?
C1 H1A 0.9800 . ?
C1 H1B 0.9800 . ?
C1 H1C 0.9800 . ?
C6 H6A 0.9800 . ?
C6 H6B 0.9800 . ?
C6 H6C 0.9800 . ?
C1A H1AA 0.9800 . ?
C1A H1AB 0.9800 . ?
C1A H1AC 0.9800 . ?
C6A H6AA 0.9800 . ?
C6A H6AB 0.9800 . ?
C6A H6AC 0.9800 . ?
N3 C9 1.518(6) . ?
N3 C13 1.523(6) . ?
N3 C17 1.510(6) . ?
N3 C21 1.525(6) . ?
C9 H9A 0.9900 . ?
C9 H9B 0.9900 . ?
C9 C10 1.510(7) . ?
C10 H10A 0.9900 . ?
C10 H10B 0.9900 . ?
C10 C11 1.518(7) . ?
C11 H11A 0.9900 . ?
C11 H11B 0.9900 . ?
C11 C12 1.522(8) . ?
C12 H12A 0.9800 . ?
C12 H12B 0.9800 . ?
C12 H12C 0.9800 . ?
C13 H13A 0.9900 . ?
C13 H13B 0.9900 . ?
C13 C14 1.521(7) . ?
C14 H14A 0.9900 . ?
C14 H14B 0.9900 . ?
C14 C15 1.518(7) . ?
C15 H15A 0.9900 . ?
C15 H15B 0.9900 . ?
C15 C16 1.526(7) . ?
C16 H16A 0.9800 . ?
C16 H16B 0.9800 . ?
C16 H16C 0.9800 . ?
C17 H17A 0.9900 . ?
C17 H17B 0.9900 . ?
C17 C18 1.530(7) . ?
C18 H18A 0.9900 . ?
C18 H18B 0.9900 . ?
C18 C19 1.531(7) . ?
C19 H19A 0.9900 . ?
C19 H19B 0.9900 . ?
C19 C20 1.518(8) . ?
C20 H20A 0.9800 . ?
C20 H20B 0.9800 . ?
C20 H20C 0.9800 . ?
C21 H21A 0.9900 . ?
C21 H21B 0.9900 . ?
C21 C22 1.517(7) . ?
C22 H22A 0.9900 . ?
C22 H22B 0.9900 . ?
C22 C23 1.530(7) . ?
C23 H23A 0.9900 . ?
C23 H23B 0.9900 . ?
C23 C24 1.520(7) . ?
C24 H24A 0.9800 . ?
C24 H24B 0.9800 . ?
C24 H24C 0.9800 . ?
N4 C25 1.526(8) . ?
N4 C29 1.512(9) . ?
N4 C33 1.520(8) . ?
N4 C37 1.532(9) . ?
C25 H25A 0.9900 . ?
C25 H25B 0.9900 . ?
C25 C26 1.518(10) . ?
C26 H26A 0.9900 . ?
C26 H26B 0.9900 . ?
C26 C27 1.519(13) . ?
C27 H27A 0.9900 . ?
C27 H27B 0.9900 . ?
C27 C28 1.508(13) . ?
C28 H28A 0.9800 . ?
C28 H28B 0.9800 . ?
C28 H28C 0.9800 . ?
C29 H29A 0.9900 . ?
C29 H29B 0.9900 . ?
C29 C30 1.529(9) . ?
C30 H30A 0.9900 . ?
C30 H30B 0.9900 . ?
C30 C31 1.508(10) . ?
C31 H31A 0.9900 . ?
C31 H31B 0.9900 . ?
C31 C32 1.519(10) . ?
C32 H32A 0.9800 . ?
C32 H32B 0.9800 . ?
C32 H32C 0.9800 . ?
C33 H33A 0.9900 . ?
C33 H33B 0.9900 . ?
C33 C34 1.529(9) . ?
C34 H34A 0.9900 . ?
C34 H34B 0.9900 . ?
C34 C35 1.521(9) . ?
C35 H35A 0.9900 . ?
C35 H35B 0.9900 . ?
C35 C36 1.516(9) . ?
C36 H36A 0.9800 . ?
C36 H36B 0.9800 . ?
C36 H36C 0.9800 . ?
C37 H37A 0.9900 . ?
C37 H37B 0.9900 . ?
C37 C38 1.528(12) . ?
C38 H38A 0.9900 . ?
C38 H38B 0.9900 . ?
C38 C39 1.515(13) . ?
C39 H39A 0.9900 . ?
C39 H39B 0.9900 . ?
C39 C40 1.347(18) . ?
C40 H40A 0.9800 . ?
C40 H40B 0.9800 . ?
C40 H40C 0.9800 . ?
N5 C45 1.524(12) . ?
N5 C41 1.519(12) . ?
N5 C49 1.511(15) . ?
N5 C53 1.514(13) . ?
C45 H45A 0.9900 . ?
C45 H45B 0.9900 . ?
C45 C46 1.520(11) . ?
C46 H46A 0.9900 . ?
C46 H46B 0.9900 . ?
C46 C47 1.520(13) . ?
C47 H47A 0.9900 . ?
C47 H47B 0.9900 . ?
C47 C48 1.502(14) . ?
C48 H48A 0.9800 . ?
C48 H48B 0.9800 . ?
C48 H48C 0.9800 . ?
C41 H41C 0.9900 . ?
C41 H41D 0.9900 . ?
C41 H41A 0.9900 . ?
C41 H41B 0.9900 . ?
C41 C42 1.517(7) . ?
C41 N5A 1.521(17) . ?
C42 H42A 0.9900 . ?
C42 H42B 0.9900 . ?
C42 C43 1.526(7) . ?
C43 H43A 0.9900 . ?
C43 H43B 0.9900 . ?
C43 C44 1.525(8) . ?
C44 H44A 0.9800 . ?
C44 H44B 0.9800 . ?
C44 H44C 0.9800 . ?
C49 H49A 0.9900 . ?
C49 H49B 0.9900 . ?
C49 C50 1.508(16) . ?
C50 H50A 0.9900 . ?
C50 H50B 0.9900 . ?
C50 C51 1.540(14) . ?
C51 H51A 0.9900 . ?
C51 H51B 0.9900 . ?
C51 C52 1.499(15) . ?
C52 H52A 0.9800 . ?
C52 H52B 0.9800 . ?
C52 H52C 0.9800 . ?
C53 H53A 0.9900 . ?
C53 H53B 0.9900 . ?
C53 C54 1.510(12) . ?
C54 H54A 0.9900 . ?
C54 H54B 0.9900 . ?
C54 C55 1.536(14) . ?
C55 H55A 0.9900 . ?
C55 H55B 0.9900 . ?
C55 C56 1.505(16) . ?
C56 H56A 0.9800 . ?
C56 H56B 0.9800 . ?
C56 H56C 0.9800 . ?
N5A C45A 1.520(18) . ?
N5A C49A 1.55(2) . ?
N5A C53A 1.497(19) . ?
C45A H45C 0.9900 . ?
C45A H45D 0.9900 . ?
C45A C46A 1.502(12) . ?
C46A H46C 0.9900 . ?
C46A H46D 0.9900 . ?
C46A C47A 1.523(15) . ?
C47A H47C 0.9900 . ?
C47A H47D 0.9900 . ?
C47A C48A 1.498(15) . ?
C48A H48D 0.9800 . ?
C48A H48E 0.9800 . ?
C48A H48F 0.9800 . ?
C49A H49C 0.9900 . ?
C49A H49D 0.9900 . ?
C49A C50A 1.511(16) . ?
C50A H50C 0.9900 . ?
C50A H50D 0.9900 . ?
C50A C51A 1.542(13) . ?
C51A H51C 0.9900 . ?
C51A H51D 0.9900 . ?
C51A C52A 1.524(16) . ?
C52A H52D 0.9800 . ?
C52A H52E 0.9800 . ?
C52A H52F 0.9800 . ?
C53A H53C 0.9900 . ?
C53A H53D 0.9900 . ?
C53A C54A 1.503(13) . ?
C54A H54C 0.9900 . ?
C54A H54D 0.9900 . ?
C54A C55A 1.563(15) . ?
C55A H55C 0.9900 . ?
C55A H55D 0.9900 . ?
C55A C56A 1.510(14) . ?
C56A H56D 0.9800 . ?
C56A H56E 0.9800 . ?
C56A H56F 0.9800 . ?
O37 H37 0.79(10) . ?
O37 C57 1.412(8) . ?
C57 H57A 0.9800 . ?
C57 H57B 0.9800 . ?
C57 H57C 0.9800 . ?
O38 H38 0.8502 . ?
O38 H38C 0.8501 . ?
O38 C58 1.337(11) . ?
C58 H58A 0.9800 . ?
C58 H58B 0.9800 . ?
C58 H58C 0.9800 . ?
O39 H39 0.8500 . ?
O39 C59 1.408(13) . ?
C59 H59A 0.9800 . ?
C59 H59B 0.9800 . ?
C59 H59C 0.9800 . ?
O39A H39C 0.8400 . ?
O39A C59A 1.382(18) . ?
C59A H59D 0.9800 . ?
C59A H59E 0.9800 . ?
C59A H59F 0.9800 . ?

loop_
_geom_hbond_atom_site_label_D
_geom_hbond_atom_site_label_H
_geom_hbond_atom_site_label_A
_geom_hbond_distance_DH
_geom_hbond_distance_HA
_geom_hbond_distance_DA
_geom_hbond_angle_DHA
_geom_hbond_site_symmetry_A
_geom_hbond_publ_flag
O37 H37 O2 0.79(10) 2.07(10) 2.839(6) 167(10) . yes
O38 H38 O22 0.85 2.02 2.828(9) 159.5 . yes
O38 H38C O39A 0.85 1.49 2.25(2) 146.5 . yes
O39 H39 O38 0.85 1.93 2.784(14) 179.5 . yes
O39A H39C O22 0.84 2.58 3.30(2) 145.3 . yes

loop_
_geom_torsion_atom_site_label_1
_geom_torsion_atom_site_label_2
_geom_torsion_atom_site_label_3
_geom_torsion_atom_site_label_4
_geom_torsion
_geom_torsion_site_symmetry_1
_geom_torsion_site_symmetry_2
_geom_torsion_site_symmetry_3
_geom_torsion_site_symmetry_4
_geom_torsion_publ_flag
O2 W2 O19 Ce1 178.7(2) . . . . ?
O3 W3 O20 Ce1 179.0(2) . . . . ?
O4 W4 O21 Ce1 -178.7(2) . . . . ?
O5 W5 O22 Ce1 -179.4(2) . . . . ?
O7 W7 O31 Ce1 -179.9(2) . . . . ?
O8 W8 O32 Ce1 179.8(2) . . . . ?
O9 W9 O33 Ce1 -178.4(2) . . . . ?
O10 W10 O34 Ce1 179.0(2) . . . . ?
O11 W2 O19 Ce1 -1.3(6) . . . . ?
O12 W3 O20 Ce1 -4.1(7) . . . . ?
O13 W4 O21 Ce1 2.9(6) . . . . ?
O14 W5 O22 Ce1 1.2(7) . . . . ?
O15 W2 O19 Ce1 74.6(2) . . . . ?
O15 W3 O20 Ce1 -76.8(2) . . . . ?
O16 W3 O20 Ce1 73.4(2) . . . . ?
O16 W4 O21 Ce1 -73.7(2) . . . . ?
O17 W4 O21 Ce1 75.4(2) . . . . ?
O17 W5 O22 Ce1 -74.1(2) . . . . ?
O18 W2 O19 Ce1 -75.3(2) . . . . ?
O18 W5 O22 Ce1 75.2(2) . . . . ?
O23 W7 O31 Ce1 -0.8(7) . . . . ?
O24 W8 O32 Ce1 1.6(7) . . . . ?
O25 W9 O33 Ce1 2.9(7) . . . . ?
O26 W10 O34 Ce1 -0.4(7) . . . . ?
O27 W7 O31 Ce1 -75.0(2) . . . . ?
O27 W8 O32 Ce1 75.5(2) . . . . ?
O28 W8 O32 Ce1 -74.8(2) . . . . ?
O28 W9 O33 Ce1 76.4(2) . . . . ?
O29 W9 O33 Ce1 -72.6(2) . . . . ?
O29 W10 O34 Ce1 73.5(2) . . . . ?
O30 W7 O31 Ce1 74.1(2) . . . . ?
O30 W10 O34 Ce1 -74.7(2) . . . . ?
O35 W2 O19 Ce1 -0.3(2) . . . . ?
O35 W3 O20 Ce1 -2.1(2) . . . . ?
O35 W4 O21 Ce1 0.6(2) . . . . ?
O35 W5 O22 Ce1 1.0(2) . . . . ?
O36 W7 O31 Ce1 -0.2(2) . . . . ?
O36 W8 O32 Ce1 0.4(2) . . . . ?
O36 W9 O33 Ce1 2.0(2) . . . . ?
O36 W10 O34 Ce1 -0.9(2) . . . . ?
N3 C9 C10 C11 176.9(4) . . . . ?
N3 C13 C14 C15 -177.3(4) . . . . ?
N3 C17 C18 C19 179.7(4) . . . . ?
N3 C21 C22 C23 -173.2(4) . . . . ?
C9 N3 C13 C14 61.7(5) . . . . ?
C9 N3 C17 C18 -175.5(4) . . . . ?
C9 N3 C21 C22 68.6(5) . . . . ?
C9 C10 C11 C12 177.8(5) . . . . ?
C13 N3 C9 C10 57.1(5) . . . . ?
C13 N3 C17 C18 63.5(5) . . . . ?
C13 N3 C21 C22 -170.8(4) . . . . ?
C13 C14 C15 C16 -169.2(4) . . . . ?
C17 N3 C9 C10 -62.3(5) . . . . ?
C17 N3 C13 C14 -178.4(4) . . . . ?
C17 N3 C21 C22 -51.6(5) . . . . ?
C17 C18 C19 C20 -76.9(6) . . . . ?
C21 N3 C9 C10 176.3(4) . . . . ?
C21 N3 C13 C14 -57.3(5) . . . . ?
C21 N3 C17 C18 -55.9(5) . . . . ?
C21 C22 C23 C24 -178.0(4) . . . . ?
N4 C25 C26 C27 167.6(7) . . . . ?
N4 C29 C30 C31 -173.9(6) . . . . ?
N4 C33 C34 C35 -170.1(6) . . . . ?
N4 C37 C38 C39 -171.9(10) . . . . ?
C25 N4 C29 C30 58.3(8) . . . . ?
C25 N4 C33 C34 178.1(6) . . . . ?
C25 N4 C37 C38 -60.0(10) . . . . ?
C25 C26 C27 C28 61.6(10) . . . . ?
C29 N4 C25 C26 52.8(9) . . . . ?
C29 N4 C33 C34 -60.9(7) . . . . ?
C29 N4 C37 C38 178.8(9) . . . . ?
C29 C30 C31 C32 179.0(7) . . . . ?
C33 N4 C25 C26 173.9(7) . . . . ?
C33 N4 C29 C30 -59.4(7) . . . . ?
C33 N4 C37 C38 57.7(10) . . . . ?
C33 C34 C35 C36 64.2(8) . . . . ?
C37 N4 C25 C26 -65.0(8) . . . . ?
C37 N4 C29 C30 179.5(6) . . . . ?
C37 N4 C33 C34 56.9(8) . . . . ?
C37 C38 C39 C40 75.3(16) . . . . ?
N5 C45 C46 C47 -176.7(15) . . . . ?
N5 C41 C42 C43 -176.9(6) . . . . ?
N5 C49 C50 C51 177(2) . . . . ?
N5 C53 C54 C55 -164.5(17) . . . . ?
C45 N5 C41 C42 -64.0(11) . . . . ?
C45 N5 C49 C50 162(2) . . . . ?
C45 N5 C53 C54 -61(2) . . . . ?
C45 C46 C47 C48 172(4) . . . . ?
C41 N5 C45 C46 -62.7(14) . . . . ?
C41 N5 C49 C50 -77(3) . . . . ?
C41 N5 C53 C54 177.9(15) . . . . ?
C41 C42 C43 C44 178.6(5) . . . . ?
C41 N5A C45A C46A -173.6(11) . . . . ?
C41 N5A C49A C50A 65(2) . . . . ?
C41 N5A C53A C54A 55.0(16) . . . . ?
C42 C41 N5A C45A -70.6(11) . . . . ?
C42 C41 N5A C49A 168.3(11) . . . . ?
C42 C41 N5A C53A 50.8(12) . . . . ?
C49 N5 C45 C46 57.3(19) . . . . ?
C49 N5 C41 C42 178.1(10) . . . . ?
C49 N5 C53 C54 57(3) . . . . ?
C49 C50 C51 C52 166(3) . . . . ?
C53 N5 C45 C46 178.8(10) . . . . ?
C53 N5 C41 C42 55.6(12) . . . . ?
C53 N5 C49 C50 43(3) . . . . ?
C53 C54 C55 C56 -51(3) . . . . ?
N5A C41 C42 C43 166.9(7) . . . . ?
N5A C45A C46A C47A 178.4(16) . . . . ?
N5A C49A C50A C51A -178(2) . . . . ?
N5A C53A C54A C55A -176.2(15) . . . . ?
C45A N5A C49A C50A -53(3) . . . . ?
C45A N5A C53A C54A 174.8(12) . . . . ?
C45A C46A C47A C48A -73(4) . . . . ?
C49A N5A C45A C46A -56(2) . . . . ?
C49A N5A C53A C54A -62(2) . . . . ?
C49A C50A C51A C52A -167(2) . . . . ?
C53A N5A C45A C46A 63.2(16) . . . . ?
C53A N5A C49A C50A -174(2) . . . . ?
C53A C54A C55A C56A 176.6(17) . . . . ?

loop_
_exptl_oxdiff_crystal_face_indexfrac_h
_exptl_oxdiff_crystal_face_indexfrac_k
_exptl_oxdiff_crystal_face_indexfrac_l
_exptl_oxdiff_crystal_face_x
_exptl_oxdiff_crystal_face_y
_exptl_oxdiff_crystal_face_z
-0.2341 3.8932 16.4064 0.2159 -0.0065 0.9764
8.2064 1.6972 -4.2797 -0.9970 0.0256 -0.0734
0.7177 -3.7195 -16.3541 -0.2711 0.0079 -0.9625
-8.4231 -2.2707 2.2082 0.9981 -0.0255 -0.0553
0.3343 -8.4150 1.8591 0.0254 0.9930 -0.1151
-0.3343 8.4150 -1.8591 -0.0254 -0.9930 0.1151
